data_7214615
loop_
_publ_author_name
'Li, Qiaowei'
'Shin, Sung Min'
'Moon, Dohyun'
'Jeong, Kyung Seok'
'Jeong, Nakcheol'

_publ_section_title
;
 Chiral porous metal--organic frameworks from chiral building units with
 different metrics
;
_journal_issue 47
_journal_name_full CrystEngComm
_journal_page_first 10161
_journal_paper_doi 10.1039/c3ce41586d
_journal_volume 15
_journal_year 2013
_chemical_formula_sum 'C296 H374 N16 O95 Zn16'
_chemical_formula_weight 6722.03
_chemical_name_systematic
;
?
;
_space_group_IT_number 1
_symmetry_cell_setting triclinic
_symmetry_space_group_name_Hall 'P 1'
_symmetry_space_group_name_H-M 'P 1'
_atom_sites_solution_hydrogens geom
_atom_sites_solution_primary direct
_atom_sites_solution_secondary difmap
_audit_creation_method SHELXL-97
_cell_angle_alpha 63.91(3)
_cell_angle_beta 68.86(3)
_cell_angle_gamma 64.94(3)
_cell_formula_units_Z 1
_cell_length_a 21.701(4)
_cell_length_b 23.071(5)
_cell_length_c 23.286(5)
_cell_measurement_temperature 258(2)
_cell_volume 9264(4)
_computing_cell_refinement 'Bruker APEX2'
_computing_data_collection 'Bruker APEX2'
_computing_data_reduction CELL_NOW10
_computing_molecular_graphics 'SHELX-TL XP'
_computing_publication_material 'SHELX-TL XCIF'
_computing_structure_refinement 'SHELX-TL XL'
_computing_structure_solution 'SHELX-TL XS'
_diffrn_ambient_temperature 258(2)
_diffrn_measured_fraction_theta_full 0.912
_diffrn_measured_fraction_theta_max 0.912
_diffrn_measurement_device_type 'ccd area detector'
_diffrn_measurement_method 'omega scans'
_diffrn_radiation_monochromator graphite
_diffrn_radiation_source 'fine-focus sealed tube'
_diffrn_radiation_type CuK\a
_diffrn_radiation_wavelength 1.54178
_diffrn_reflns_av_R_equivalents 0.0671
_diffrn_reflns_av_sigmaI/netI 0.0673
_diffrn_reflns_limit_h_max 21
_diffrn_reflns_limit_h_min -21
_diffrn_reflns_limit_k_max 23
_diffrn_reflns_limit_k_min -23
_diffrn_reflns_limit_l_max 23
_diffrn_reflns_limit_l_min -20
_diffrn_reflns_number 50295
_diffrn_reflns_theta_full 50.43
_diffrn_reflns_theta_max 50.43
_diffrn_reflns_theta_min 2.16
_exptl_absorpt_coefficient_mu 1.718
_exptl_absorpt_correction_T_max 0.9190
_exptl_absorpt_correction_T_min 0.7251
_exptl_absorpt_correction_type multi-scan
_exptl_absorpt_process_details sadabs
_exptl_crystal_colour colorless
_exptl_crystal_density_diffrn 1.205
_exptl_crystal_density_method 'not measured'
_exptl_crystal_description plate-shaped
_exptl_crystal_F_000 3502
_exptl_crystal_size_max 0.20
_exptl_crystal_size_mid 0.20
_exptl_crystal_size_min 0.05
_platon_squeeze_details
;
;
_refine_diff_density_max 0.748
_refine_diff_density_min -0.537
_refine_diff_density_rms 0.068
_refine_ls_abs_structure_details 'Flack H D (1983), Acta Cryst. A39, 876-881'
_refine_ls_abs_structure_Flack 0.03(2)
_refine_ls_extinction_method none
_refine_ls_goodness_of_fit_ref 1.000
_refine_ls_hydrogen_treatment mixed
_refine_ls_matrix_type fullcycle
_refine_ls_number_parameters 3808
_refine_ls_number_reflns 28153
_refine_ls_number_restraints 305
_refine_ls_restrained_S_all 1.001
_refine_ls_R_factor_all 0.0598
_refine_ls_R_factor_gt 0.0542
_refine_ls_shift/su_max 0.113
_refine_ls_shift/su_mean 0.012
_refine_ls_structure_factor_coef Fsqd
_refine_ls_weighting_details 'calc w=1/[\s^2^(Fo^2^)+(0.1015P)^2^+0.0000P] where P=(Fo^2^+2Fc^2^)/3'
_refine_ls_weighting_scheme calc
_refine_ls_wR_factor_gt 0.1388
_refine_ls_wR_factor_ref 0.1439
_reflns_number_gt 24241
_reflns_number_total 28153
_reflns_threshold_expression >2sigma(I)
_cod_data_source_file c3ce41586d.txt
_cod_data_source_block mof-223
_cod_original_cell_volume 9264(3)
_cod_original_sg_symbol_H-M P1
_cod_database_code 7214615

loop_
_symmetry_equiv_pos_as_xyz
'x, y, z'

loop_
_atom_site_label
_atom_site_type_symbol
_atom_site_fract_x
_atom_site_fract_y
_atom_site_fract_z
_atom_site_U_iso_or_equiv
_atom_site_adp_type
_atom_site_occupancy
_atom_site_symmetry_multiplicity
_atom_site_calc_flag
_atom_site_refinement_flags
Zn1 Zn 0.29475(6) 1.20192(6) 1.12019(6) 0.0307(3) Uani 1 1 d .
Zn2 Zn 0.19132(6) 1.15751(6) 1.25725(6) 0.0290(3) Uani 1 1 d .
Zn3 Zn 0.26034(7) 1.06034(6) 1.17468(6) 0.0306(3) Uani 1 1 d .
Zn4 Zn 0.35557(6) 1.08113(6) 1.23562(6) 0.0312(3) Uani 1 1 d .
O1 O 0.2735(3) 1.1229(3) 1.1986(3) 0.0282(15) Uani 1 1 d .
Zn5 Zn -0.13728(6) 0.89979(6) 1.12637(6) 0.0293(3) Uani 1 1 d .
Zn6 Zn -0.10324(6) 1.03998(6) 1.07495(6) 0.0305(3) Uani 1 1 d .
Zn7 Zn -0.19685(6) 1.02167(6) 1.00978(6) 0.0303(3) Uani 1 1 d .
Zn8 Zn -0.03451(6) 0.94545(6) 0.98880(6) 0.0297(3) Uani 1 1 d .
O2 O -0.1153(3) 0.9786(3) 1.0491(3) 0.0256(14) Uani 1 1 d .
Zn9 Zn 0.16722(6) 0.67138(6) 0.75704(6) 0.0288(3) Uani 1 1 d .
Zn10 Zn 0.25230(6) 0.57954(6) 0.66168(6) 0.0281(3) Uani 1 1 d .
Zn11 Zn 0.33662(6) 0.61128(6) 0.72617(6) 0.0277(3) Uani 1 1 d .
Zn12 Zn 0.26215(6) 0.72148(6) 0.61441(6) 0.0274(3) Uani 1 1 d .
O3 O 0.2556(3) 0.6436(3) 0.6918(3) 0.0289(15) Uani 1 1 d .
Zn13 Zn 0.99460(6) 0.43089(6) 0.49026(6) 0.0285(3) Uani 1 1 d .
Zn14 Zn 0.90223(6) 0.52212(6) 0.58722(6) 0.0286(3) Uani 1 1 d .
Zn15 Zn 0.89614(6) 0.37922(6) 0.63139(6) 0.0267(3) Uani 1 1 d .
Zn16 Zn 0.82854(7) 0.48918(6) 0.51400(6) 0.0320(3) Uani 1 1 d .
O4 O 0.9061(3) 0.4570(3) 0.5550(2) 0.0254(14) Uani 1 1 d .
O1A O 0.1980(3) 1.2752(3) 1.1270(3) 0.0385(14) Uani 1 1 d .
O2A O 0.1318(3) 1.2497(3) 1.2272(3) 0.0402(15) Uani 1 1 d .
O3A O -0.0587(4) 1.5728(3) 1.0168(3) 0.0530(18) Uani 1 1 d .
O4A O -0.0963(3) 1.6665(3) 1.0756(3) 0.0425(16) Uani 1 1 d .
O5A O -0.0456(3) 1.5087(3) 1.4071(2) 0.0382(15) Uani 1 1 d .
O6A O -0.1551(3) 1.5177(3) 1.4195(3) 0.0425(15) Uani 1 1 d .
C1A C 0.1452(5) 1.2877(4) 1.1667(4) 0.035(2) Uani 1 1 d .
C2A C 0.0859(5) 1.3560(4) 1.1467(4) 0.037(2) Uani 1 1 d .
C3A C 0.1039(4) 1.4038(4) 1.0882(4) 0.033(2) Uani 1 1 d .
H3AA H 0.1487 1.3944 1.0625 0.040 Uiso 1 1 calc R
C4A C 0.0544(5) 1.4660(4) 1.0681(4) 0.041(2) Uani 1 1 d .
H4AA H 0.0661 1.4996 1.0294 0.049 Uiso 1 1 calc R
C5A C -0.0152(5) 1.4791(4) 1.1068(4) 0.033(2) Uani 1 1 d .
C6A C -0.0288(5) 1.4280(4) 1.1659(4) 0.044(2) Uani 1 1 d .
H6AA H -0.0733 1.4352 1.1924 0.053 Uiso 1 1 calc R
C7A C 0.0211(5) 1.3683(5) 1.1856(4) 0.047(3) Uani 1 1 d .
H7AA H 0.0112 1.3355 1.2259 0.056 Uiso 1 1 calc R
C8A C -0.0663(5) 1.5504(4) 1.0865(4) 0.041(2) Uani 1 1 d .
H8AA H -0.1140 1.5494 1.1087 0.050 Uiso 1 1 calc R
C9A C -0.1225(6) 1.6020(6) 0.9960(6) 0.086(4) Uani 1 1 d .
H9AA H -0.1132 1.6149 0.9492 0.104 Uiso 1 1 calc R
H9AB H -0.1504 1.6414 1.0086 0.104 Uiso 1 1 calc R
H9AC H -0.1470 1.5693 1.0160 0.104 Uiso 1 1 calc R
C10A C -0.0507(5) 1.5979(4) 1.1030(4) 0.041(2) Uani 1 1 d .
H10A H -0.0021 1.5963 1.0831 0.049 Uiso 1 1 calc R
C11A C -0.0740(5) 1.7159(4) 1.0756(5) 0.063(3) Uani 1 1 d .
H11A H -0.1047 1.7605 1.0573 0.075 Uiso 1 1 calc R
H11B H -0.0275 1.7122 1.0497 0.075 Uiso 1 1 calc R
H11C H -0.0746 1.7086 1.1196 0.075 Uiso 1 1 calc R
C12A C -0.0628(4) 1.5791(4) 1.1754(4) 0.037(2) Uani 1 1 d .
C13A C -0.1293(5) 1.5877(4) 1.2151(4) 0.044(2) Uani 1 1 d .
H13A H -0.1676 1.6080 1.1958 0.053 Uiso 1 1 calc R
C14A C -0.1403(5) 1.5668(5) 1.2832(5) 0.049(3) Uani 1 1 d .
H14A H -0.1851 1.5704 1.3089 0.059 Uiso 1 1 calc R
C15A C -0.0840(4) 1.5406(4) 1.3124(4) 0.033(2) Uani 1 1 d .
C16A C -0.0177(5) 1.5312(4) 1.2734(4) 0.039(2) Uani 1 1 d .
H16A H 0.0204 1.5117 1.2927 0.046 Uiso 1 1 calc R
C17A C -0.0069(5) 1.5501(4) 1.2071(4) 0.032(2) Uani 1 1 d .
H17A H 0.0384 1.5437 1.1823 0.038 Uiso 1 1 calc R
C18A C -0.0940(5) 1.5213(4) 1.3829(4) 0.036(2) Uani 1 1 d .
O1B O 0.2696(3) 1.1856(3) 1.0516(2) 0.0420(15) Uani 1 1 d .
O2B O 0.2621(3) 1.0811(3) 1.0837(3) 0.0415(15) Uani 1 1 d .
O3B O 0.2847(3) 1.2449(3) 0.7288(3) 0.0484(16) Uani 1 1 d .
O4B O 0.1625(3) 1.2594(3) 0.7127(3) 0.0431(15) Uani 1 1 d .
O5B O -0.0209(3) 1.0668(3) 1.0178(3) 0.0382(15) Uani 1 1 d .
O6B O 0.0231(3) 1.0055(3) 0.9540(3) 0.0409(15) Uani 1 1 d .
C1B C 0.2690(5) 1.1351(4) 1.0410(4) 0.037(2) Uani 1 1 d .
C2B C 0.2696(4) 1.1475(4) 0.9722(4) 0.034(2) Uani 1 1 d .
C3B C 0.2606(5) 1.1037(5) 0.9556(4) 0.051(3) Uani 1 1 d .
H3BA H 0.2571 1.0622 0.9871 0.061 Uiso 1 1 calc R
C4B C 0.2566(5) 1.1183(4) 0.8940(4) 0.047(3) Uani 1 1 d .
H4BA H 0.2486 1.0872 0.8845 0.056 Uiso 1 1 calc R
C5B C 0.2638(5) 1.1774(4) 0.8451(4) 0.043(2) Uani 1 1 d .
C6B C 0.2727(5) 1.2245(4) 0.8603(4) 0.048(3) Uani 1 1 d .
H6BA H 0.2743 1.2666 0.8289 0.057 Uiso 1 1 calc R
C7B C 0.2795(5) 1.2077(4) 0.9241(4) 0.042(2) Uani 1 1 d .
H7BA H 0.2904 1.2366 0.9341 0.051 Uiso 1 1 calc R
C8B C 0.2474(4) 1.1998(4) 0.7768(4) 0.034(2) Uani 1 1 d .
H8BA H 0.2610 1.1597 0.7648 0.041 Uiso 1 1 calc R
C9B C 0.3580(5) 1.2107(6) 0.7138(5) 0.075(3) Uani 1 1 d .
H9BA H 0.3810 1.2429 0.6812 0.090 Uiso 1 1 calc R
H9BB H 0.3660 1.1759 0.6975 0.090 Uiso 1 1 calc R
H9BC H 0.3760 1.1904 0.7527 0.090 Uiso 1 1 calc R
C10B C 0.1694(5) 1.2384(4) 0.7783(3) 0.034(2) Uani 1 1 d .
H10B H 0.1561 1.2786 0.7901 0.041 Uiso 1 1 calc R
C11B C 0.0962(5) 1.3045(5) 0.7045(4) 0.051(3) Uani 1 1 d .
H11D H 0.0925 1.3173 0.6603 0.061 Uiso 1 1 calc R
H11E H 0.0885 1.3443 0.7132 0.061 Uiso 1 1 calc R
H11F H 0.0619 1.2829 0.7343 0.061 Uiso 1 1 calc R
C12B C 0.1254(5) 1.1939(4) 0.8268(4) 0.039(2) Uani 1 1 d .
C13B C 0.1277(4) 1.1419(4) 0.8134(4) 0.036(2) Uani 1 1 d .
H13B H 0.1532 1.1365 0.7733 0.043 Uiso 1 1 calc R
C14B C 0.0930(4) 1.0969(4) 0.8579(4) 0.038(2) Uani 1 1 d .
H14B H 0.0941 1.0618 0.8476 0.046 Uiso 1 1 calc R
C15B C 0.0565(4) 1.1034(4) 0.9180(4) 0.040(2) Uani 1 1 d .
C16B C 0.0561(5) 1.1571(4) 0.9325(4) 0.039(2) Uani 1 1 d .
H16B H 0.0323 1.1621 0.9730 0.047 Uiso 1 1 calc R
C17B C 0.0906(5) 1.2013(4) 0.8871(4) 0.037(2) Uani 1 1 d .
H17B H 0.0908 1.2364 0.8966 0.045 Uiso 1 1 calc R
C18B C 0.0153(4) 1.0543(4) 0.9663(4) 0.031(2) Uani 1 1 d .
O1C O 0.8223(3) 1.1278(3) 1.0527(3) 0.0445(15) Uani 1 1 d .
O2C O 0.7504(3) 1.1142(3) 1.0130(3) 0.0364(14) Uani 1 1 d .
O3C O 0.6050(3) 1.4487(3) 1.0556(4) 0.063(2) Uani 1 1 d .
O4C O 0.4808(3) 1.4518(3) 1.1410(3) 0.0525(17) Uani 1 1 d .
O5C O 0.4153(3) 1.1329(3) 1.2214(2) 0.0364(14) Uani 1 1 d .
O6C O 0.3273(3) 1.2238(3) 1.1818(2) 0.0352(14) Uani 1 1 d .
C1C C 0.7662(5) 1.1479(4) 1.0338(4) 0.036(2) Uani 1 1 d .
C2C C 0.7160(5) 1.2133(4) 1.0407(4) 0.031(2) Uani 1 1 d .
C3C C 0.7278(4) 1.2439(4) 1.0731(4) 0.041(2) Uani 1 1 d .
H3CA H 0.7676 1.2224 1.0902 0.050 Uiso 1 1 calc R
C4C C 0.6830(5) 1.3052(5) 1.0813(5) 0.053(3) Uani 1 1 d .
H4CA H 0.6924 1.3245 1.1035 0.064 Uiso 1 1 calc R
C5C C 0.6230(5) 1.3375(4) 1.0551(4) 0.039(2) Uani 1 1 d .
C6C C 0.6116(5) 1.3042(5) 1.0223(4) 0.046(3) Uani 1 1 d .
H6CA H 0.5725 1.3249 1.0041 0.055 Uiso 1 1 calc R
C7C C 0.6554(4) 1.2445(4) 1.0170(4) 0.0260(19) Uani 1 1 d .
H7CA H 0.6452 1.2233 0.9972 0.031 Uiso 1 1 calc R
C8C C 0.5705(5) 1.4019(5) 1.0651(5) 0.057(3) Uani 1 1 d .
H8CA H 0.5394 1.4235 1.0346 0.069 Uiso 1 1 calc R
C9C C 0.6409(5) 1.4723(5) 0.9894(6) 0.080(4) Uani 1 1 d .
H9CA H 0.6642 1.5015 0.9854 0.096 Uiso 1 1 calc R
H9CB H 0.6081 1.4971 0.9614 0.096 Uiso 1 1 calc R
H9CC H 0.6745 1.4341 0.9769 0.096 Uiso 1 1 calc R
C10C C 0.5291(4) 1.3895(4) 1.1337(4) 0.041(2) Uani 1 1 d .
H10C H 0.5611 1.3711 1.1628 0.049 Uiso 1 1 calc R
C11C C 0.4450(5) 1.4480(5) 1.2044(6) 0.075(3) Uani 1 1 d .
H11G H 0.4130 1.4921 1.2048 0.090 Uiso 1 1 calc R
H11H H 0.4774 1.4329 1.2311 0.090 Uiso 1 1 calc R
H11I H 0.4196 1.4164 1.2214 0.090 Uiso 1 1 calc R
C12C C 0.4929(4) 1.3369(4) 1.1530(4) 0.039(2) Uani 1 1 d .
C13C C 0.4357(5) 1.3563(5) 1.1252(4) 0.049(3) Uani 1 1 d .
H13C H 0.4203 1.4004 1.0968 0.058 Uiso 1 1 calc R
C14C C 0.4035(5) 1.3113(4) 1.1395(4) 0.043(2) Uani 1 1 d .
H14C H 0.3650 1.3253 1.1221 0.051 Uiso 1 1 calc R
C15C C 0.4259(4) 1.2472(4) 1.1780(4) 0.034(2) Uani 1 1 d .
C16C C 0.4810(4) 1.2252(4) 1.2088(4) 0.039(2) Uani 1 1 d .
H16C H 0.4949 1.1804 1.2365 0.046 Uiso 1 1 calc R
C17C C 0.5137(4) 1.2683(4) 1.1983(4) 0.039(2) Uani 1 1 d .
H17C H 0.5490 1.2543 1.2198 0.046 Uiso 1 1 calc R
C18C C 0.3879(4) 1.1964(5) 1.1962(4) 0.032(2) Uani 1 1 d .
O1D O 0.2095(3) 1.1314(3) 1.3429(2) 0.0445(16) Uani 1 1 d .
O2D O 0.3202(3) 1.0599(3) 1.3321(3) 0.0401(15) Uani 1 1 d .
O3D O 0.1750(3) 0.9594(3) 1.6822(3) 0.0444(16) Uani 1 1 d .
O4D O 0.3039(3) 1.0303(3) 1.6569(3) 0.0409(15) Uani 1 1 d .
O5D O -0.0347(3) 1.2927(3) 1.6299(2) 0.0319(13) Uani 1 1 d .
O6D O 0.0451(3) 1.3418(3) 1.5602(2) 0.0290(13) Uani 1 1 d .
C1D C 0.2626(5) 1.0859(5) 1.3641(4) 0.034(2) Uani 1 1 d .
C2D C 0.2559(4) 1.0595(4) 1.4384(4) 0.034(2) Uani 1 1 d .
C3D C 0.1896(5) 1.0688(4) 1.4812(4) 0.038(2) Uani 1 1 d .
H3DA H 0.1497 1.0922 1.4641 0.045 Uiso 1 1 calc R
C4D C 0.1839(5) 1.0436(4) 1.5473(4) 0.036(2) Uani 1 1 d .
H4DA H 0.1402 1.0511 1.5750 0.044 Uiso 1 1 calc R
C5D C 0.2432(4) 1.0069(4) 1.5732(4) 0.030(2) Uani 1 1 d .
C6D C 0.3066(5) 1.0001(4) 1.5308(4) 0.043(2) Uani 1 1 d .
H6DA H 0.3463 0.9775 1.5482 0.052 Uiso 1 1 calc R
C7D C 0.3147(5) 1.0244(4) 1.4655(4) 0.042(2) Uani 1 1 d .
H7DA H 0.3590 1.0178 1.4386 0.050 Uiso 1 1 calc R
C8D C 0.2349(5) 0.9793(4) 1.6464(4) 0.037(2) Uani 1 1 d .
H8DA H 0.2751 0.9385 1.6564 0.045 Uiso 1 1 calc R
C9D C 0.1742(5) 0.9032(4) 1.6727(4) 0.052(3) Uani 1 1 d .
H9DA H 0.1316 0.8932 1.6978 0.063 Uiso 1 1 calc R
H9DB H 0.2130 0.8643 1.6866 0.063 Uiso 1 1 calc R
H9DC H 0.1773 0.9141 1.6271 0.063 Uiso 1 1 calc R
C10D C 0.2343(4) 1.0279(4) 1.6768(4) 0.032(2) Uani 1 1 d .
H10D H 0.2226 1.0080 1.7246 0.039 Uiso 1 1 calc R
C11D C 0.3132(5) 1.0616(5) 1.6906(5) 0.064(3) Uani 1 1 d .
H11J H 0.3606 1.0616 1.6771 0.077 Uiso 1 1 calc R
H11K H 0.3030 1.0374 1.7368 0.077 Uiso 1 1 calc R
H11L H 0.2825 1.1077 1.6813 0.077 Uiso 1 1 calc R
C12D C 0.1819(4) 1.0956(4) 1.6557(4) 0.033(2) Uani 1 1 d .
C13D C 0.1993(5) 1.1504(4) 1.6017(4) 0.037(2) Uani 1 1 d .
H13D H 0.2452 1.1442 1.5783 0.044 Uiso 1 1 calc R
C14D C 0.1505(4) 1.2121(4) 1.5830(4) 0.034(2) Uani 1 1 d .
H14D H 0.1636 1.2481 1.5484 0.041 Uiso 1 1 calc R
C15D C 0.0803(4) 1.2218(4) 1.6158(4) 0.028(2) Uani 1 1 d .
C16D C 0.0611(5) 1.1686(4) 1.6673(4) 0.031(2) Uani 1 1 d .
H16D H 0.0144 1.1742 1.6879 0.037 Uiso 1 1 calc R
C17D C 0.1110(4) 1.1072(4) 1.6882(4) 0.034(2) Uani 1 1 d .
H17D H 0.0979 1.0725 1.7247 0.041 Uiso 1 1 calc R
C18D C 0.0270(4) 1.2911(4) 1.5992(4) 0.0223(19) Uani 1 1 d .
O1E O 0.1799(3) 1.0297(3) 1.2310(3) 0.0416(15) Uani 1 1 d .
O2E O 0.1248(3) 1.1087(3) 1.2815(3) 0.0519(17) Uani 1 1 d .
O3E O 0.0012(3) 0.8159(3) 1.4850(3) 0.0380(14) Uani 1 1 d .
O4E O -0.1447(3) 0.9651(3) 1.4932(3) 0.0452(16) Uani 1 1 d D
O5E O -0.1039(3) 0.9103(3) 1.1932(3) 0.0397(15) Uani 1 1 d .
O6E O -0.1084(3) 1.0168(3) 1.1661(2) 0.0415(15) Uani 1 1 d .
C1E C 0.1340(4) 1.0537(4) 1.2740(4) 0.033(2) Uani 1 1 d .
C2E C 0.0893(4) 1.0111(4) 1.3234(4) 0.030(2) Uani 1 1 d U
C3E C 0.1038(4) 0.9468(4) 1.3253(4) 0.038(2) Uani 1 1 d .
H3EA H 0.1396 0.9299 1.2942 0.045 Uiso 1 1 calc R
C4E C 0.0632(5) 0.9056(4) 1.3762(4) 0.037(2) Uani 1 1 d .
H4EA H 0.0720 0.8622 1.3769 0.045 Uiso 1 1 calc R
C5E C 0.0116(4) 0.9284(4) 1.4239(4) 0.028(2) Uani 1 1 d .
C6E C -0.0013(4) 0.9962(4) 1.4200(4) 0.036(2) Uani 1 1 d .
H6EA H -0.0368 1.0138 1.4507 0.043 Uiso 1 1 calc R
C7E C 0.0380(4) 1.0351(4) 1.3717(4) 0.033(2) Uani 1 1 d .
H7EA H 0.0304 1.0782 1.3712 0.040 Uiso 1 1 calc R
C8E C -0.0306(4) 0.8858(4) 1.4799(4) 0.038(2) Uani 1 1 d .
H8EA H -0.0325 0.8900 1.5207 0.046 Uiso 1 1 calc R
C9E C 0.0599(5) 0.7822(4) 1.5163(4) 0.048(2) Uani 1 1 d .
H9EA H 0.0792 0.7355 1.5187 0.057 Uiso 1 1 calc R
H9EB H 0.0447 0.7842 1.5598 0.057 Uiso 1 1 calc R
H9EC H 0.0947 0.8044 1.4914 0.057 Uiso 1 1 calc R
C10E C -0.1057(4) 0.9078(4) 1.4719(4) 0.036(2) Uani 1 1 d .
H10E H -0.1250 0.8707 1.5018 0.043 Uiso 1 1 calc R
C11E C -0.2138(8) 0.9675(10) 1.5274(13) 0.35(2) Uani 1 1 d DU
H11M H -0.2366 1.0077 1.5393 0.419 Uiso 1 1 calc R
H11N H -0.2134 0.9280 1.5662 0.419 Uiso 1 1 calc R
H11O H -0.2384 0.9684 1.4999 0.419 Uiso 1 1 calc R
C12E C -0.1087(4) 0.9205(4) 1.4057(4) 0.031(2) Uani 1 1 d .
C13E C -0.1193(5) 0.9862(4) 1.3605(4) 0.045(2) Uani 1 1 d .
H13E H -0.1271 1.0219 1.3735 0.054 Uiso 1 1 calc R
C14E C -0.1182(5) 0.9991(4) 1.2956(4) 0.044(2) Uani 1 1 d .
H14E H -0.1230 1.0427 1.2651 0.053 Uiso 1 1 calc R
C15E C -0.1095(4) 0.9442(4) 1.2766(4) 0.033(2) Uani 1 1 d .
C16E C -0.1026(4) 0.8808(4) 1.3232(4) 0.035(2) Uani 1 1 d .
H16E H -0.0968 0.8446 1.3118 0.041 Uiso 1 1 calc R
C17E C -0.1040(4) 0.8698(4) 1.3868(4) 0.038(2) Uani 1 1 d .
H17E H -0.1017 0.8268 1.4178 0.046 Uiso 1 1 calc R
C18E C -0.1065(4) 0.9574(4) 1.2058(4) 0.030(2) Uani 1 1 d .
O1F O 0.4104(3) 0.9899(3) 1.2296(2) 0.0355(14) Uani 1 1 d .
O2F O 0.3344(3) 0.9765(3) 1.1968(3) 0.0482(16) Uani 1 1 d .
O3F O 0.6333(4) 0.6670(4) 1.2111(4) 0.073(2) Uani 1 1 d .
O4F O 0.5884(4) 0.7392(4) 1.0566(4) 0.080(2) Uani 1 1 d .
O5F O 0.8241(3) 0.8830(3) 1.0641(3) 0.0436(15) Uani 1 1 d .
O6F O 0.7370(3) 0.9743(3) 1.0252(2) 0.0386(14) Uani 1 1 d .
C1F C 0.3929(5) 0.9569(4) 1.2096(4) 0.037(2) Uani 1 1 d .
C2F C 0.4443(4) 0.8903(4) 1.2020(4) 0.044(3) Uani 1 1 d .
C3F C 0.5080(4) 0.8616(4) 1.2192(4) 0.043(2) Uani 1 1 d .
H3FA H 0.5201 0.8828 1.2376 0.052 Uiso 1 1 calc R
C4F C 0.5546(5) 0.8007(4) 1.2094(4) 0.046(2) Uani 1 1 d .
H4FA H 0.5977 0.7819 1.2206 0.056 Uiso 1 1 calc R
C5F C 0.5367(5) 0.7693(4) 1.1834(5) 0.050(3) Uani 1 1 d .
C6F C 0.4727(6) 0.7958(5) 1.1697(5) 0.068(3) Uani 1 1 d .
H6FA H 0.4601 0.7726 1.1539 0.082 Uiso 1 1 calc R
C7F C 0.4259(5) 0.8552(5) 1.1780(5) 0.062(3) Uani 1 1 d .
H7FA H 0.3825 0.8721 1.1679 0.074 Uiso 1 1 calc R
C8F C 0.5874(5) 0.7033(5) 1.1704(5) 0.056(3) Uani 1 1 d .
H8FA H 0.5606 0.6750 1.1767 0.067 Uiso 1 1 calc R
C9F C 0.6079(9) 0.6338(8) 1.2710(9) 0.181(9) Uani 1 1 d .
H9FA H 0.6442 0.6086 1.2952 0.217 Uiso 1 1 calc R
H9FB H 0.5892 0.6030 1.2706 0.217 Uiso 1 1 calc R
H9FC H 0.5716 0.6654 1.2912 0.217 Uiso 1 1 calc R
C10F C 0.6322(5) 0.7195(5) 1.0982(5) 0.060(3) Uani 1 1 d .
H10F H 0.6685 0.6770 1.0947 0.072 Uiso 1 1 calc R
C11F C 0.6265(8) 0.7311(8) 0.9933(7) 0.127(6) Uani 1 1 d .
H11P H 0.5941 0.7447 0.9670 0.153 Uiso 1 1 calc R
H11Q H 0.6541 0.6843 0.9997 0.153 Uiso 1 1 calc R
H11R H 0.6564 0.7590 0.9716 0.153 Uiso 1 1 calc R
C12F C 0.6681(5) 0.7700(5) 1.0824(5) 0.054(3) Uani 1 1 d .
C13F C 0.6422(5) 0.8341(5) 1.0482(5) 0.056(3) Uani 1 1 d .
H13F H 0.6023 0.8479 1.0330 0.068 Uiso 1 1 calc R
C14F C 0.6748(5) 0.8839(5) 1.0336(4) 0.046(2) Uani 1 1 d .
H14F H 0.6580 0.9285 1.0067 0.055 Uiso 1 1 calc R
C15F C 0.7304(4) 0.8642(4) 1.0598(4) 0.037(2) Uani 1 1 d .
C16F C 0.7539(5) 0.7961(5) 1.0989(5) 0.058(3) Uani 1 1 d .
H16F H 0.7909 0.7816 1.1185 0.070 Uiso 1 1 calc R
C17F C 0.7219(5) 0.7485(4) 1.1090(5) 0.058(3) Uani 1 1 d .
H17F H 0.7387 0.7030 1.1340 0.070 Uiso 1 1 calc R
C18F C 0.7679(5) 0.9097(4) 1.0490(4) 0.034(2) Uani 1 1 d U
O1G O 0.0252(3) 0.8533(2) 1.0201(2) 0.0328(14) Uani 1 1 d .
O2G O -0.0461(3) 0.8194(2) 1.1173(2) 0.0322(13) Uani 1 1 d .
O3G O 0.2988(3) 0.5712(3) 1.1340(3) 0.0374(14) Uani 1 1 d .
O4G O 0.1889(3) 0.4743(3) 1.1747(2) 0.0361(14) Uani 1 1 d .
O5G O 0.3223(3) 0.5866(3) 0.8204(2) 0.0333(14) Uani 1 1 d .
O6G O 0.2093(3) 0.5972(3) 0.8390(2) 0.0394(15) Uani 1 1 d .
C1G C 0.0108(4) 0.8108(4) 1.0764(4) 0.0207(18) Uani 1 1 d U
C2G C 0.0651(4) 0.7456(4) 1.0972(3) 0.026(2) Uani 1 1 d .
C3G C 0.1336(4) 0.7346(4) 1.0576(4) 0.032(2) Uani 1 1 d .
H3GA H 0.1429 0.7684 1.0181 0.038 Uiso 1 1 calc R
C4G C 0.1876(5) 0.6738(4) 1.0770(4) 0.043(2) Uani 1 1 d .
H4GA H 0.2324 0.6677 1.0510 0.052 Uiso 1 1 calc R
C5G C 0.1729(4) 0.6225(4) 1.1361(4) 0.030(2) Uani 1 1 d .
C6G C 0.1081(4) 0.6340(4) 1.1741(4) 0.034(2) Uani 1 1 d .
H6GA H 0.0990 0.6012 1.2146 0.041 Uiso 1 1 calc R
C7G C 0.0563(5) 0.6922(4) 1.1547(4) 0.032(2) Uani 1 1 d .
H7GA H 0.0121 0.6966 1.1817 0.038 Uiso 1 1 calc R
C8G C 0.2337(4) 0.5603(4) 1.1576(4) 0.031(2) Uani 1 1 d .
H8GA H 0.2243 0.5441 1.2055 0.037 Uiso 1 1 calc R
C9G C 0.3032(5) 0.6100(5) 1.1626(4) 0.052(3) Uani 1 1 d .
H9GA H 0.3483 0.6161 1.1456 0.062 Uiso 1 1 calc R
H9GB H 0.2966 0.5874 1.2091 0.062 Uiso 1 1 calc R
H9GC H 0.2679 0.6536 1.1529 0.062 Uiso 1 1 calc R
C10G C 0.2427(4) 0.5012(4) 1.1366(3) 0.033(2) Uani 1 1 d .
H10G H 0.2863 0.4655 1.1471 0.039 Uiso 1 1 calc R
C11G C 0.2049(5) 0.4052(4) 1.1793(4) 0.046(2) Uani 1 1 d .
H11S H 0.1653 0.3898 1.2053 0.055 Uiso 1 1 calc R
H11T H 0.2441 0.3764 1.1995 0.055 Uiso 1 1 calc R
H11U H 0.2158 0.4033 1.1363 0.055 Uiso 1 1 calc R
C12G C 0.2483(4) 0.5221(4) 1.0624(4) 0.028(2) Uani 1 1 d U
C13G C 0.1899(4) 0.5423(4) 1.0404(4) 0.041(2) Uani 1 1 d U
H13G H 0.1472 0.5429 1.0697 0.049 Uiso 1 1 calc R
C14G C 0.1947(5) 0.5622(4) 0.9733(4) 0.039(2) Uani 1 1 d .
H14G H 0.1553 0.5752 0.9577 0.046 Uiso 1 1 calc R
C15G C 0.2585(4) 0.5625(4) 0.9297(4) 0.029(2) Uani 1 1 d .
C16G C 0.3175(5) 0.5419(4) 0.9535(4) 0.040(2) Uani 1 1 d .
H16G H 0.3605 0.5416 0.9250 0.048 Uiso 1 1 calc R
C17G C 0.3113(4) 0.5221(4) 1.0202(4) 0.037(2) Uani 1 1 d .
H17G H 0.3504 0.5086 1.0364 0.044 Uiso 1 1 calc R
C18G C 0.2659(5) 0.5829(4) 0.8558(4) 0.031(2) Uani 1 1 d .
O1H O -0.1616(3) 1.0403(3) 0.9142(3) 0.0375(14) Uani 1 1 d .
O2H O -0.0554(3) 0.9639(3) 0.9060(3) 0.0441(16) Uani 1 1 d .
O3H O -0.1152(3) 1.1770(3) 0.5786(2) 0.0377(15) Uani 1 1 d .
O4H O -0.0825(3) 1.0968(3) 0.5064(2) 0.0376(14) Uani 1 1 d .
O5H O 0.1087(3) 0.7528(3) 0.6861(3) 0.0425(15) Uani 1 1 d .
O6H O 0.1833(3) 0.8031(3) 0.6037(3) 0.0418(15) Uani 1 1 d .
C1H C -0.1062(5) 1.0111(4) 0.8807(4) 0.036(2) Uani 1 1 d .
C2H C -0.0971(5) 1.0326(4) 0.8106(4) 0.032(2) Uani 1 1 d .
C3H C -0.1522(4) 1.0739(4) 0.7817(4) 0.035(2) Uani 1 1 d .
H3HA H -0.1961 1.0873 0.8075 0.042 Uiso 1 1 calc R
C4H C -0.1436(4) 1.0976(4) 0.7111(4) 0.034(2) Uani 1 1 d .
H4HA H -0.1823 1.1238 0.6922 0.040 Uiso 1 1 calc R
C5H C -0.0777(4) 1.0809(4) 0.6717(4) 0.026(2) Uani 1 1 d .
C6H C -0.0233(4) 1.0391(4) 0.7035(4) 0.041(2) Uani 1 1 d .
H6HA H 0.0212 1.0262 0.6784 0.049 Uiso 1 1 calc R
C7H C -0.0321(4) 1.0153(4) 0.7713(4) 0.036(2) Uani 1 1 d .
H7HA H 0.0063 0.9875 0.7902 0.043 Uiso 1 1 calc R
C8H C -0.0720(5) 1.1094(4) 0.5997(4) 0.033(2) Uani 1 1 d .
H8HA H -0.0237 1.1089 0.5788 0.040 Uiso 1 1 calc R
C9H C -0.0932(5) 1.2222(4) 0.5881(4) 0.047(3) Uani 1 1 d .
H9HA H -0.1243 1.2677 0.5744 0.056 Uiso 1 1 calc R
H9HB H -0.0469 1.2209 0.5627 0.056 Uiso 1 1 calc R
H9HC H -0.0935 1.2081 0.6336 0.056 Uiso 1 1 calc R
C10H C -0.0875(5) 1.0668(4) 0.5768(4) 0.038(2) Uani 1 1 d .
H10H H -0.1347 1.0642 0.5989 0.045 Uiso 1 1 calc R
C11H C -0.1469(5) 1.1338(4) 0.4877(4) 0.050(3) Uani 1 1 d .
H11V H -0.1394 1.1523 0.4408 0.060 Uiso 1 1 calc R
H11W H -0.1710 1.1702 0.5052 0.060 Uiso 1 1 calc R
H11X H -0.1745 1.1042 0.5042 0.060 Uiso 1 1 calc R
C12H C -0.0363(4) 0.9970(4) 0.5917(4) 0.036(2) Uani 1 1 d .
C13H C 0.0315(4) 0.9864(4) 0.5532(4) 0.037(2) Uani 1 1 d .
H13H H 0.0428 1.0227 0.5178 0.045 Uiso 1 1 calc R
C14H C 0.0822(4) 0.9230(4) 0.5665(4) 0.029(2) Uani 1 1 d .
H14H H 0.1266 0.9172 0.5397 0.035 Uiso 1 1 calc R
C15H C 0.0665(4) 0.8688(4) 0.6196(4) 0.028(2) Uani 1 1 d .
C16H C 0.0003(5) 0.8778(4) 0.6572(4) 0.041(2) Uani 1 1 d .
H16H H -0.0101 0.8412 0.6930 0.049 Uiso 1 1 calc R
C17H C -0.0524(5) 0.9411(4) 0.6433(4) 0.039(2) Uani 1 1 d .
H17H H -0.0976 0.9456 0.6683 0.047 Uiso 1 1 calc R
C18H C 0.1221(5) 0.8026(4) 0.6394(4) 0.030(2) Uani 1 1 d .
O1I O 0.2004(3) 0.5180(3) 0.7260(3) 0.0344(16) Uani 1 1 d .
O2I O 0.1234(3) 0.6042(3) 0.7587(3) 0.0378(17) Uani 1 1 d .
O3I O 0.0412(3) 0.2920(3) 0.9934(3) 0.0459(16) Uani 1 1 d .
O4I O -0.1069(3) 0.4375(3) 0.9997(3) 0.0515(17) Uani 1 1 d .
O5I O -0.0944(3) 0.3837(3) 0.7102(3) 0.0377(16) Uani 1 1 d .
O6I O -0.0826(3) 0.4867(3) 0.6759(3) 0.0411(17) Uani 1 1 d .
C1I C 0.1475(5) 0.5426(5) 0.7651(4) 0.026(2) Uani 1 1 d .
C2I C 0.1126(5) 0.4951(4) 0.8232(4) 0.029(2) Uani 1 1 d .
C3I C 0.0682(4) 0.5142(5) 0.8752(4) 0.030(2) Uani 1 1 d .
H3IA H 0.0605 0.5570 0.8752 0.036 Uiso 1 1 calc R
C4I C 0.0356(5) 0.4734(5) 0.9259(4) 0.039(3) Uani 1 1 d .
H4IA H 0.0036 0.4888 0.9595 0.046 Uiso 1 1 calc R
C5I C 0.0494(5) 0.4065(4) 0.9289(4) 0.031(2) Uani 1 1 d .
C6I C 0.0952(5) 0.3851(4) 0.8803(4) 0.030(2) Uani 1 1 d .
H6IA H 0.1042 0.3413 0.8821 0.036 Uiso 1 1 calc R
C7I C 0.1304(5) 0.4280(5) 0.8260(5) 0.046(3) Uani 1 1 d .
H7IA H 0.1642 0.4122 0.7933 0.055 Uiso 1 1 calc R
C8I C 0.0095(5) 0.3610(4) 0.9873(4) 0.038(3) Uani 1 1 d .
H8IA H 0.0072 0.3663 1.0276 0.045 Uiso 1 1 calc R
C9I C 0.1013(6) 0.2607(5) 1.0215(6) 0.073(4) Uani 1 1 d .
H9IA H 0.1203 0.2135 1.0256 0.088 Uiso 1 1 calc R
H9IB H 0.0881 0.2647 1.0640 0.088 Uiso 1 1 calc R
H9IC H 0.1356 0.2830 0.9938 0.088 Uiso 1 1 calc R
C10I C -0.0677(5) 0.3801(5) 0.9802(4) 0.040(3) Uani 1 1 d .
H10I H -0.0858 0.3426 1.0112 0.048 Uiso 1 1 calc R
C11I C -0.1804(5) 0.4489(6) 1.0109(6) 0.086(4) Uani 1 1 d .
H11Y H -0.2068 0.4882 1.0240 0.103 Uiso 1 1 calc R
H11Z H -0.1920 0.4098 1.0447 0.103 Uiso 1 1 calc R
H12A H -0.1913 0.4562 0.9712 0.103 Uiso 1 1 calc R
C12I C -0.0687(5) 0.3901(5) 0.9106(4) 0.039(3) Uani 1 1 d .
C13I C -0.0786(5) 0.4587(4) 0.8634(5) 0.038(3) Uani 1 1 d .
H13I H -0.0834 0.4945 0.8750 0.046 Uiso 1 1 calc R
C14I C -0.0805(5) 0.4689(5) 0.8026(5) 0.037(3) Uani 1 1 d .
H14I H -0.0842 0.5121 0.7713 0.044 Uiso 1 1 calc R
C15I C -0.0772(5) 0.4172(4) 0.7845(4) 0.033(2) Uani 1 1 d .
C16I C -0.0681(5) 0.3520(4) 0.8321(4) 0.035(2) Uani 1 1 d .
H16I H -0.0646 0.3162 0.8215 0.042 Uiso 1 1 calc R
C17I C -0.0643(5) 0.3401(4) 0.8940(4) 0.037(3) Uani 1 1 d .
H17I H -0.0585 0.2965 0.9248 0.044 Uiso 1 1 calc R
C18I C -0.0851(4) 0.4305(5) 0.7192(4) 0.026(2) Uani 1 1 d U
O1J O 0.2756(3) 0.7014(3) 0.5357(3) 0.0334(15) Uani 1 1 d .
O2J O 0.2301(3) 0.6171(3) 0.5754(3) 0.0301(15) Uani 1 1 d .
O3J O 0.2415(3) 0.7789(3) 0.2224(3) 0.0446(16) Uani 1 1 d .
O4J O 0.1233(3) 0.7758(3) 0.2125(2) 0.0339(14) Uani 1 1 d .
O5J O -0.0439(3) 0.5818(3) 0.5288(3) 0.0425(18) Uani 1 1 d .
O6J O 0.0353(3) 0.4984(3) 0.4917(3) 0.0370(16) Uani 1 1 d .
C1J C 0.2510(4) 0.6641(5) 0.5297(4) 0.026(2) Uani 1 1 d .
C2J C 0.2433(4) 0.6804(4) 0.4618(4) 0.025(2) Uani 1 1 d .
C3J C 0.2392(5) 0.6322(4) 0.4461(4) 0.038(3) Uani 1 1 d .
H3JA H 0.2416 0.5890 0.4771 0.046 Uiso 1 1 calc R
C4J C 0.2315(5) 0.6470(5) 0.3837(5) 0.044(3) Uani 1 1 d .
H4JA H 0.2275 0.6138 0.3740 0.053 Uiso 1 1 calc R
C5J C 0.2297(4) 0.7096(5) 0.3363(4) 0.028(2) Uani 1 1 d .
C6J C 0.2340(5) 0.7581(5) 0.3543(5) 0.035(2) Uani 1 1 d .
H6JA H 0.2314 0.8015 0.3240 0.041 Uiso 1 1 calc R
C7J C 0.2420(5) 0.7430(5) 0.4152(4) 0.036(3) Uani 1 1 d .
H7JA H 0.2467 0.7755 0.4253 0.043 Uiso 1 1 calc R
C8J C 0.2128(4) 0.7288(5) 0.2730(4) 0.033(2) Uani 1 1 d .
H8JA H 0.2313 0.6882 0.2605 0.040 Uiso 1 1 calc R
C9J C 0.3168(5) 0.7527(5) 0.2020(5) 0.061(3) Uani 1 1 d .
H9JA H 0.3338 0.7885 0.1677 0.073 Uiso 1 1 calc R
H9JB H 0.3286 0.7164 0.1862 0.073 Uiso 1 1 calc R
H9JC H 0.3378 0.7358 0.2386 0.073 Uiso 1 1 calc R
C10J C 0.1342(4) 0.7584(4) 0.2760(4) 0.029(2) Uani 1 1 d .
H10J H 0.1166 0.8004 0.2860 0.035 Uiso 1 1 calc R
C11J C 0.0542(4) 0.8182(4) 0.2065(4) 0.044(3) Uani 1 1 d .
H12B H 0.0486 0.8285 0.1637 0.053 Uiso 1 1 calc R
H12C H 0.0452 0.8597 0.2128 0.053 Uiso 1 1 calc R
H12D H 0.0220 0.7952 0.2390 0.053 Uiso 1 1 calc R
C12J C 0.0982(5) 0.7100(5) 0.3296(5) 0.040(3) Uani 1 1 d .
C13J C 0.1099(5) 0.6490(4) 0.3214(4) 0.034(2) Uani 1 1 d U
H13J H 0.1355 0.6415 0.2822 0.041 Uiso 1 1 calc R
C14J C 0.0816(5) 0.5986(5) 0.3746(4) 0.043(3) Uani 1 1 d .
H14J H 0.0905 0.5569 0.3713 0.052 Uiso 1 1 calc R
C15J C 0.0403(5) 0.6131(5) 0.4316(4) 0.035(3) Uani 1 1 d .
C16J C 0.0291(5) 0.6741(4) 0.4366(4) 0.031(2) Uani 1 1 d .
H16J H 0.0010 0.6832 0.4746 0.038 Uiso 1 1 calc R
C17J C 0.0575(5) 0.7215(4) 0.3881(4) 0.031(2) Uani 1 1 d .
H17J H 0.0500 0.7617 0.3936 0.037 Uiso 1 1 calc R
C18J C 0.0086(5) 0.5600(5) 0.4885(5) 0.041(3) Uani 1 1 d .
O1K O 0.4000(3) 0.5247(3) 0.7110(3) 0.0383(17) Uani 1 1 d .
O2K O 0.3489(3) 0.5213(3) 0.6455(3) 0.0438(18) Uani 1 1 d .
O3K O 0.5621(5) 0.1763(4) 0.7825(5) 0.093(3) Uani 1 1 d .
O4K O 0.6100(4) 0.1978(5) 0.6132(6) 0.115(4) Uani 1 1 d .
O5K O 0.8059(3) 0.3663(3) 0.6498(3) 0.0375(16) Uani 1 1 d .
O6K O 0.7746(3) 0.4245(3) 0.5530(3) 0.0412(17) Uani 1 1 d .
C1K C 0.3942(5) 0.4942(5) 0.6821(5) 0.035(3) Uani 1 1 d .
C2K C 0.4395(4) 0.4237(5) 0.6847(4) 0.029(2) Uani 1 1 d .
C3K C 0.4848(5) 0.3871(5) 0.7296(5) 0.042(3) Uani 1 1 d .
H3KA H 0.4900 0.4087 0.7524 0.050 Uiso 1 1 calc R
C4K C 0.5210(5) 0.3188(5) 0.7386(5) 0.044(3) Uani 1 1 d .
H4KA H 0.5503 0.2946 0.7681 0.053 Uiso 1 1 calc R
C5K C 0.5150(5) 0.2858(5) 0.7052(5) 0.047(3) Uani 1 1 d .
C6K C 0.4716(5) 0.3224(5) 0.6613(5) 0.050(3) Uani 1 1 d .
H6KA H 0.4668 0.3010 0.6381 0.060 Uiso 1 1 calc R
C7K C 0.4343(5) 0.3922(5) 0.6512(4) 0.038(2) Uani 1 1 d .
H7KA H 0.4058 0.4163 0.6210 0.046 Uiso 1 1 calc R
C8K C 0.5522(5) 0.2109(5) 0.7164(7) 0.075(4) Uani 1 1 d .
H8KA H 0.5227 0.1924 0.7104 0.089 Uiso 1 1 calc R
C9K C 0.5004(8) 0.1692(6) 0.8272(7) 0.117(6) Uani 1 1 d .
H9KA H 0.5088 0.1471 0.8708 0.140 Uiso 1 1 calc R
H9KB H 0.4836 0.1422 0.8183 0.140 Uiso 1 1 calc R
H9KC H 0.4662 0.2133 0.8235 0.140 Uiso 1 1 calc R
C10K C 0.6220(5) 0.1962(6) 0.6703(8) 0.090(5) Uani 1 1 d .
H10K H 0.6512 0.1504 0.6912 0.108 Uiso 1 1 calc R
C11K C 0.6656(9) 0.1683(10) 0.5717(10) 0.199(11) Uani 1 1 d .
H12E H 0.6498 0.1718 0.5364 0.238 Uiso 1 1 calc R
H12F H 0.6860 0.1212 0.5953 0.238 Uiso 1 1 calc R
H12G H 0.6997 0.1913 0.5543 0.238 Uiso 1 1 calc R
C12K C 0.6601(5) 0.2474(6) 0.6517(8) 0.066(4) Uani 1 1 d .
C13K C 0.6637(6) 0.2979(7) 0.5931(7) 0.072(4) Uani 1 1 d .
H13K H 0.6422 0.3034 0.5621 0.087 Uiso 1 1 calc R
C14K C 0.7002(5) 0.3422(6) 0.5792(6) 0.058(3) Uani 1 1 d .
H14K H 0.7040 0.3762 0.5385 0.069 Uiso 1 1 calc R
C15K C 0.7297(5) 0.3356(5) 0.6248(5) 0.040(3) Uani 1 1 d .
C16K C 0.7279(5) 0.2810(5) 0.6849(6) 0.058(3) Uani 1 1 d .
H16K H 0.7501 0.2751 0.7155 0.069 Uiso 1 1 calc R
C17K C 0.6930(5) 0.2357(5) 0.6989(7) 0.078(5) Uani 1 1 d .
H17K H 0.6918 0.1994 0.7382 0.094 Uiso 1 1 calc R
C18K C 0.7736(5) 0.3808(5) 0.6072(5) 0.038(3) Uani 1 1 d .
O1L O 0.3433(3) 0.7460(3) 0.5985(3) 0.0356(16) Uani 1 1 d .
O2L O 0.3891(3) 0.6762(3) 0.6874(3) 0.0401(17) Uani 1 1 d .
O3L O 0.5071(3) 0.9779(3) 0.5287(3) 0.0476(16) Uani 1 1 d .
O4L O 0.6486(3) 0.9339(3) 0.4782(4) 0.063(2) Uani 1 1 d .
O5L O 0.7609(3) 0.5746(3) 0.5297(3) 0.0397(17) Uani 1 1 d .
O6L O 0.8073(3) 0.5858(3) 0.5952(3) 0.0433(18) Uani 1 1 d .
C1L C 0.3811(5) 0.7304(5) 0.6342(5) 0.034(2) Uani 1 1 d .
C2L C 0.4244(4) 0.7754(4) 0.6148(4) 0.027(2) Uani 1 1 d .
C3L C 0.4682(5) 0.7650(5) 0.6541(5) 0.045(3) Uani 1 1 d .
H3LA H 0.4720 0.7285 0.6931 0.053 Uiso 1 1 calc R
C4L C 0.5041(5) 0.8086(5) 0.6341(5) 0.047(3) Uani 1 1 d .
H4LA H 0.5307 0.8024 0.6612 0.056 Uiso 1 1 calc R
C5L C 0.5029(5) 0.8621(4) 0.5753(4) 0.034(3) Uani 1 1 d .
C6L C 0.4623(5) 0.8692(4) 0.5370(4) 0.036(2) Uani 1 1 d .
H6LA H 0.4606 0.9043 0.4969 0.043 Uiso 1 1 calc R
C7L C 0.4244(4) 0.8265(4) 0.5558(5) 0.035(3) Uani 1 1 d .
H7LA H 0.3986 0.8325 0.5281 0.042 Uiso 1 1 calc R
C8L C 0.5482(5) 0.9065(4) 0.5514(5) 0.043(3) Uani 1 1 d .
H8LA H 0.5681 0.8978 0.5872 0.052 Uiso 1 1 calc R
C9L C 0.4649(5) 1.0020(4) 0.5807(5) 0.051(3) Uani 1 1 d .
H9LA H 0.4375 1.0486 0.5636 0.061 Uiso 1 1 calc R
H9LB H 0.4938 0.9987 0.6057 0.061 Uiso 1 1 calc R
H9LC H 0.4346 0.9751 0.6084 0.061 Uiso 1 1 calc R
C10L C 0.6059(4) 0.8933(5) 0.4943(5) 0.043(3) Uani 1 1 d .
H10L H 0.5856 0.9077 0.4569 0.052 Uiso 1 1 calc R
C11L C 0.6943(6) 0.9387(6) 0.4163(6) 0.103(5) Uani 1 1 d .
H12H H 0.7213 0.9668 0.4075 0.123 Uiso 1 1 calc R
H12I H 0.6678 0.9585 0.3832 0.123 Uiso 1 1 calc R
H12J H 0.7250 0.8941 0.4163 0.123 Uiso 1 1 calc R
C12L C 0.6470(5) 0.8188(5) 0.5107(5) 0.038(3) Uani 1 1 d .
C13L C 0.6928(5) 0.7911(5) 0.5496(6) 0.060(3) Uani 1 1 d .
H13L H 0.7001 0.8188 0.5643 0.072 Uiso 1 1 calc R
C14L C 0.7297(5) 0.7208(5) 0.5685(5) 0.049(3) Uani 1 1 d .
H14L H 0.7609 0.7022 0.5955 0.059 Uiso 1 1 calc R
C15L C 0.7190(5) 0.6789(4) 0.5461(4) 0.030(2) Uani 1 1 d .
C16L C 0.6724(4) 0.7081(5) 0.5061(4) 0.036(3) Uani 1 1 d .
H16L H 0.6652 0.6814 0.4902 0.043 Uiso 1 1 calc R
C17L C 0.6362(5) 0.7768(5) 0.4894(4) 0.038(3) Uani 1 1 d .
H17L H 0.6039 0.7955 0.4634 0.045 Uiso 1 1 calc R
C18L C 0.7654(6) 0.6078(5) 0.5595(5) 0.044(3) Uani 1 1 d .
O1W O 1.0874(3) 0.3986(3) 0.4273(2) 0.0385(14) Uani 1 1 d .
O2W O 0.1425(3) 0.4726(3) 0.3059(3) 0.0514(17) Uani 1 1 d .
O3W O 0.2667(4) 0.4280(3) 0.3386(3) 0.072(2) Uani 1 1 d .
O1S1 O 0.3989(3) 1.1281(3) 1.1018(3) 0.0378(17) Uani 1 1 d .
C1S1 C 0.4508(6) 1.1437(6) 1.0735(5) 0.044(3) Uani 1 1 d .
H1SZ H 0.4480 1.1888 1.0615 0.053 Uiso 1 1 calc R
N1S1 N 0.5128(4) 1.0993(4) 1.0582(4) 0.040(2) Uani 1 1 d .
C2S1 C 0.5199(6) 1.0296(6) 1.0730(6) 0.063(3) Uani 1 1 d .
H2SA H 0.4956 1.0120 1.1177 0.075 Uiso 1 1 calc R
H2SB H 0.5688 1.0028 1.0697 0.075 Uiso 1 1 calc R
C3S1 C 0.4917(5) 1.0215(6) 1.0283(6) 0.068(3) Uani 1 1 d .
H3SA H 0.4971 0.9744 1.0404 0.082 Uiso 1 1 calc R
H3SB H 0.5167 1.0374 0.9841 0.082 Uiso 1 1 calc R
H3SC H 0.4432 1.0476 1.0316 0.082 Uiso 1 1 calc R
C4S1 C 0.5785(5) 1.1204(6) 1.0283(5) 0.063(3) Uani 1 1 d .
H4SA H 0.5679 1.1645 1.0310 0.075 Uiso 1 1 calc R
H4SB H 0.6135 1.0880 1.0537 0.075 Uiso 1 1 calc R
C5S1 C 0.6074(6) 1.1241(6) 0.9597(6) 0.077(4) Uani 1 1 d .
H5SA H 0.6475 1.1391 0.9431 0.092 Uiso 1 1 calc R
H5SB H 0.5729 1.1557 0.9342 0.092 Uiso 1 1 calc R
H5SC H 0.6207 1.0799 0.9569 0.092 Uiso 1 1 calc R
O1S2 O 0.3334(3) 1.2766(3) 1.0435(3) 0.0415(17) Uani 1 1 d .
C1S2 C 0.2979(6) 1.3176(5) 1.0014(5) 0.040(3) Uani 1 1 d .
H1SA H 0.2536 1.3157 1.0087 0.048 Uiso 1 1 calc R
N1S2 N 0.3184(5) 1.3617(4) 0.9495(4) 0.055(3) Uani 1 1 d .
C2S2 C 0.3866(6) 1.3677(5) 0.9395(5) 0.069(3) Uani 1 1 d .
H2SC H 0.3880 1.4118 0.9070 0.082 Uiso 1 1 calc R
H2SD H 0.3903 1.3668 0.9802 0.082 Uiso 1 1 calc R
C3S2 C 0.4452(6) 1.3173(5) 0.9192(6) 0.092(5) Uani 1 1 d .
H3SD H 0.4869 1.3258 0.9142 0.110 Uiso 1 1 calc R
H3SE H 0.4433 1.3186 0.8781 0.110 Uiso 1 1 calc R
H3SF H 0.4455 1.2734 0.9515 0.110 Uiso 1 1 calc R
C4S2 C 0.2781(6) 1.4084(5) 0.8977(4) 0.054(3) Uani 1 1 d .
H4SC H 0.2318 1.4039 0.9134 0.065 Uiso 1 1 calc R
H4SD H 0.2728 1.4547 0.8908 0.065 Uiso 1 1 calc R
C5S2 C 0.3084(5) 1.3974(5) 0.8346(5) 0.064(3) Uani 1 1 d .
H5SD H 0.2776 1.4280 0.8052 0.077 Uiso 1 1 calc R
H5SE H 0.3151 1.3513 0.8408 0.077 Uiso 1 1 calc R
H5SF H 0.3525 1.4056 0.8165 0.077 Uiso 1 1 calc R
O1S3 O -0.1840(3) 0.8328(3) 1.2034(3) 0.0376(17) Uani 1 1 d .
C1S3 C -0.1549(5) 0.7816(5) 1.2462(5) 0.047(3) Uani 1 1 d .
H1SB H -0.1068 0.7623 1.2352 0.056 Uiso 1 1 calc R
N1S3 N -0.1880(4) 0.7529(4) 1.3063(4) 0.047(2) Uani 1 1 d .
C2S3 C -0.2681(6) 0.7859(7) 1.3256(5) 0.080(4) Uani 1 1 d .
H2SE H -0.2820 0.7772 1.3724 0.096 Uiso 1 1 calc R
H2SF H -0.2804 0.8348 1.3034 0.096 Uiso 1 1 calc R
C3S3 C -0.3059(7) 0.7580(10) 1.3075(8) 0.168(9) Uani 1 1 d .
H3SG H -0.3551 0.7783 1.3205 0.202 Uiso 1 1 calc R
H3SH H -0.2936 0.7096 1.3293 0.202 Uiso 1 1 calc R
H3SI H -0.2933 0.7679 1.2610 0.202 Uiso 1 1 calc R
C4S3 C -0.1560(6) 0.6933(5) 1.3526(5) 0.067(4) Uani 1 1 d .
H4SE H -0.1125 0.6681 1.3305 0.080 Uiso 1 1 calc R
H4SF H -0.1859 0.6648 1.3751 0.080 Uiso 1 1 calc R
C5S3 C -0.1414(6) 0.7103(5) 1.4037(5) 0.064(3) Uani 1 1 d .
H5SG H -0.1193 0.6688 1.4348 0.076 Uiso 1 1 calc R
H5SH H -0.1846 0.7344 1.4261 0.076 Uiso 1 1 calc R
H5SI H -0.1114 0.7380 1.3814 0.076 Uiso 1 1 calc R
O1S4 O -0.2375(3) 0.9785(3) 1.1468(3) 0.0358(16) Uani 1 1 d .
C1S4 C -0.2956(5) 0.9671(5) 1.1736(5) 0.042(3) Uani 1 1 d .
H1SC H -0.2975 0.9251 1.1801 0.051 Uiso 1 1 calc R
N1S4 N -0.3543(4) 1.0129(5) 1.1929(4) 0.056(3) Uani 1 1 d .
C2S4 C -0.3526(6) 1.0809(5) 1.1787(6) 0.081(5) Uani 1 1 d .
H2SG H -0.3997 1.1124 1.1797 0.097 Uiso 1 1 calc R
H2SH H -0.3254 1.0959 1.1348 0.097 Uiso 1 1 calc R
C3S4 C -0.3223(8) 1.0846(7) 1.2258(7) 0.108(5) Uani 1 1 d .
H3SJ H -0.3233 1.1305 1.2137 0.129 Uiso 1 1 calc R
H3SK H -0.2750 1.0549 1.2241 0.129 Uiso 1 1 calc R
H3SL H -0.3493 1.0707 1.2694 0.129 Uiso 1 1 calc R
C4S4 C -0.4178(5) 0.9972(6) 1.2233(6) 0.069(4) Uani 1 1 d .
H4SG H -0.4111 0.9536 1.2216 0.082 Uiso 1 1 calc R
H4SH H -0.4533 1.0314 1.1991 0.082 Uiso 1 1 calc R
C5S4 C -0.4432(6) 0.9942(6) 1.2955(6) 0.086(4) Uani 1 1 d .
H5SJ H -0.4865 0.9845 1.3138 0.103 Uiso 1 1 calc R
H5SK H -0.4498 1.0373 1.2974 0.103 Uiso 1 1 calc R
H5SL H -0.4090 0.9592 1.3200 0.103 Uiso 1 1 calc R
O1S5 O 0.0784(3) 0.7038(3) 0.8228(3) 0.0518(17) Uani 1 1 d .
C1S5 C 0.0188(6) 0.7171(5) 0.8161(5) 0.057(3) Uani 1 1 d .
H1SD H 0.0160 0.6973 0.7903 0.069 Uiso 1 1 calc R
N1S5 N -0.0414(6) 0.7562(7) 0.8413(8) 0.130(5) Uani 1 1 d .
C2S5 C -0.0492(15) 0.7670(17) 0.9083(12) 0.263(14) Uani 1 1 d .
H2SH H -0.0939 0.7668 0.9384 0.316 Uiso 1 1 calc R
H2SI H -0.0111 0.7366 0.9305 0.316 Uiso 1 1 calc R
C3S5 C -0.044(2) 0.8348(15) 0.869(2) 0.50(4) Uani 1 1 d .
H3SM H -0.0473 0.8570 0.8972 0.600 Uiso 1 1 calc R
H3SN H -0.0807 0.8608 0.8456 0.600 Uiso 1 1 calc R
H3SO H 0.0003 0.8314 0.8385 0.600 Uiso 1 1 calc R
C4S5 C -0.1098(10) 0.7732(17) 0.8223(17) 0.244(19) Uani 1 1 d .
C5S5 C -0.143(2) 0.782(2) 0.8577(16) 0.40(3) Uani 1 1 d .
H5SM H -0.1884 0.8018 0.8467 0.479 Uiso 1 1 calc R
H5SN H -0.1354 0.8125 0.8695 0.479 Uiso 1 1 calc R
H5SO H -0.1420 0.7399 0.8939 0.479 Uiso 1 1 calc R
O1S6 O 0.2128(4) 0.7341(3) 0.7614(3) 0.0444(19) Uani 1 1 d .
C1S6 C 0.1884(6) 0.7564(5) 0.8064(6) 0.060(3) Uani 1 1 d .
H1SE H 0.1432 0.7566 0.8290 0.072 Uiso 1 1 calc R
N1S6 N 0.2211(5) 0.7813(4) 0.8271(4) 0.054(2) Uani 1 1 d .
C2S6 C 0.2891(6) 0.7880(6) 0.7909(5) 0.065(3) Uani 1 1 d .
H2SJ H 0.2897 0.8324 0.7844 0.078 Uiso 1 1 calc R
H2SK H 0.2991 0.7845 0.7483 0.078 Uiso 1 1 calc R
C3S6 C 0.3441(6) 0.7329(6) 0.8283(6) 0.088(4) Uani 1 1 d .
H3SP H 0.3890 0.7378 0.8041 0.106 Uiso 1 1 calc R
H3SQ H 0.3438 0.6892 0.8341 0.106 Uiso 1 1 calc R
H3SR H 0.3343 0.7368 0.8703 0.106 Uiso 1 1 calc R
C4S6 C 0.1836(6) 0.8092(6) 0.8804(5) 0.067(3) Uani 1 1 d .
H4SI H 0.2142 0.7919 0.9101 0.080 Uiso 1 1 calc R
H4SJ H 0.1441 0.7925 0.9047 0.080 Uiso 1 1 calc R
C5S6 C 0.1568(7) 0.8881(7) 0.8586(6) 0.101(5) Uani 1 1 d .
H5SP H 0.1342 0.9018 0.8966 0.121 Uiso 1 1 calc R
H5SQ H 0.1242 0.9059 0.8313 0.121 Uiso 1 1 calc R
H5SR H 0.1953 0.9054 0.8346 0.121 Uiso 1 1 calc R
O1S7 O 0.9483(3) 0.3737(3) 0.4746(3) 0.0413(17) Uani 1 1 d .
C1S7 C 0.9805(5) 0.3353(5) 0.4417(5) 0.048(3) Uani 1 1 d .
H1SQ H 1.0288 0.3213 0.4345 0.057 Uiso 1 1 calc R
N1S7 N 0.9563(6) 0.3124(4) 0.4165(4) 0.062(3) Uani 1 1 d .
C2S7 C 0.8757(6) 0.3323(6) 0.4298(6) 0.070(4) Uani 1 1 d .
H2SL H 0.8624 0.2916 0.4470 0.083 Uiso 1 1 calc R
H2SM H 0.8543 0.3546 0.4624 0.083 Uiso 1 1 calc R
C3S7 C 0.8492(9) 0.3806(7) 0.3661(7) 0.130(6) Uani 1 1 d .
H3SS H 0.7998 0.3907 0.3747 0.156 Uiso 1 1 calc R
H3ST H 0.8716 0.3590 0.3335 0.156 Uiso 1 1 calc R
H3SU H 0.8599 0.4220 0.3506 0.156 Uiso 1 1 calc R
C4S7 C 1.0020(10) 0.2708(7) 0.3755(7) 0.135(8) Uani 1 1 d .
H4SK H 0.9793 0.2809 0.3416 0.162 Uiso 1 1 calc R
H4SL H 1.0446 0.2828 0.3541 0.162 Uiso 1 1 calc R
C5S7 C 1.0175(8) 0.2066(8) 0.4081(7) 0.111(5) Uani 1 1 d .
H5SS H 1.0480 0.1816 0.3791 0.133 Uiso 1 1 calc R
H5ST H 0.9758 0.1941 0.4281 0.133 Uiso 1 1 calc R
H5SU H 1.0404 0.1962 0.4415 0.133 Uiso 1 1 calc R
O1G1 O 0.6729 0.2670 0.8513 0.080 Uani 1 1 d D
C1G1 C 0.7332 0.2301 0.8637 0.078 Uani 1 1 d D
H1GA H 0.7411 0.1835 0.8843 0.094 Uiso 1 1 calc R
N1G1 N 0.7855 0.2529 0.8494 0.061 Uani 1 1 d D
C2G1 C 0.7745 0.3272 0.8221 0.065 Uani 1 1 d D
H2GA H 0.7396 0.3496 0.7958 0.078 Uiso 1 1 calc R
H2GB H 0.8176 0.3355 0.7938 0.078 Uiso 1 1 calc R
C3G1 C 0.7509 0.3577 0.8757 0.092 Uani 1 1 d D
H3GB H 0.7430 0.4059 0.8562 0.110 Uiso 1 1 calc R
H3GC H 0.7863 0.3372 0.9006 0.110 Uiso 1 1 calc R
H3GD H 0.7085 0.3492 0.9041 0.110 Uiso 1 1 calc R
C4G1 C 0.8520 0.2071 0.8647 0.071 Uani 1 1 d D
H4GB H 0.8480 0.1623 0.8925 0.085 Uiso 1 1 calc R
H4GC H 0.8663 0.2232 0.8884 0.085 Uiso 1 1 calc R
C5G1 C 0.9062 0.2023 0.8028 0.076 Uani 1 1 d D
H5GA H 0.9504 0.1725 0.8138 0.091 Uiso 1 1 calc R
H5GB H 0.9098 0.2467 0.7751 0.091 Uiso 1 1 calc R
H5GC H 0.8929 0.1847 0.7803 0.091 Uiso 1 1 calc R
O1G2 O 0.5070 0.8444 0.3865 0.083 Uani 1 1 d .
C1G2 C 0.4459 0.8712 0.3823 0.060 Uani 1 1 d .
H1GA H 0.4312 0.9184 0.3647 0.072 Uiso 1 1 calc R
N1G2 N 0.3987 0.8431 0.3989 0.054 Uani 1 1 d .
C2G2 C 0.4160 0.7693 0.4265 0.065 Uani 1 1 d .
H2GC H 0.3762 0.7576 0.4592 0.078 Uiso 1 1 calc R
H2GD H 0.4543 0.7507 0.4482 0.078 Uiso 1 1 calc R
C3G2 C 0.4354 0.7382 0.3771 0.095 Uani 1 1 d .
H3GE H 0.4454 0.6899 0.3978 0.114 Uiso 1 1 calc R
H3GF H 0.4760 0.7480 0.3455 0.114 Uiso 1 1 calc R
H3GG H 0.3977 0.7564 0.3554 0.114 Uiso 1 1 calc R
C4G2 C 0.3294 0.8844 0.3827 0.052 Uani 1 1 d .
H4GD H 0.3192 0.8639 0.3601 0.062 Uiso 1 1 calc R
H4GE H 0.3306 0.9296 0.3531 0.062 Uiso 1 1 calc R
C5G2 C 0.2721 0.8904 0.4420 0.063 Uani 1 1 d .
H5GD H 0.2284 0.9171 0.4288 0.076 Uiso 1 1 calc R
H5GE H 0.2811 0.9120 0.4639 0.076 Uiso 1 1 calc R
H5GF H 0.2702 0.8458 0.4713 0.076 Uiso 1 1 calc R
O1G3 O 0.2041 0.3651 0.4686 0.058 Uani 1 1 d .
C1G3 C 0.1950 0.3849 0.5153 0.049 Uani 1 1 d .
H1GB H 0.1514 0.4137 0.5282 0.059 Uiso 1 1 calc R
N1G3 N 0.2421 0.3673 0.5447 0.046 Uani 1 1 d .
C2G3 C 0.3115 0.3194 0.5319 0.071 Uani 1 1 d .
H2GE H 0.3293 0.3312 0.4850 0.085 Uiso 1 1 calc R
H2GF H 0.3423 0.3239 0.5502 0.085 Uiso 1 1 calc R
C3G3 C 0.3123 0.2497 0.5592 0.088 Uani 1 1 d .
H3GH H 0.3591 0.2206 0.5498 0.106 Uiso 1 1 calc R
H3GI H 0.2831 0.2446 0.5402 0.106 Uiso 1 1 calc R
H3GJ H 0.2953 0.2375 0.6057 0.106 Uiso 1 1 calc R
C4G3 C 0.2241 0.3887 0.6030 0.064 Uani 1 1 d .
H4GF H 0.1742 0.4106 0.6130 0.077 Uiso 1 1 calc R
H4GG H 0.2359 0.3483 0.6405 0.077 Uiso 1 1 calc R
C5G3 C 0.2602 0.4363 0.5935 0.099 Uani 1 1 d .
H5GG H 0.2456 0.4481 0.6321 0.119 Uiso 1 1 calc R
H5GH H 0.2484 0.4768 0.5568 0.119 Uiso 1 1 calc R
H5GI H 0.3097 0.4144 0.5854 0.119 Uiso 1 1 calc R
O1G4 O 0.3380 0.4987 0.3421 0.135 Uani 1 1 d D
C1G4 C 0.3886 0.4522 0.3693 0.131 Uani 1 1 d D
H1GC H 0.3900 0.4081 0.3791 0.157 Uiso 1 1 calc R
N1G4 N 0.4385 0.4557 0.3859 0.178 Uani 1 1 d D
C2G4 C 0.4235 0.5264 0.3849 0.301 Uani 1 1 d D
H2GG H 0.3798 0.5569 0.3717 0.361 Uiso 1 1 calc R
H2GH H 0.4606 0.5451 0.3553 0.361 Uiso 1 1 calc R
C3G4 C 0.4193 0.5150 0.4560 0.314 Uani 1 1 d D
H3GK H 0.4082 0.5579 0.4607 0.376 Uiso 1 1 calc R
H3GL H 0.4633 0.4855 0.4675 0.376 Uiso 1 1 calc R
H3GM H 0.3837 0.4946 0.4844 0.376 Uiso 1 1 calc R
C4G4 C 0.4996 0.3966 0.4027 0.332 Uani 1 1 d D
H4GH H 0.5408 0.4096 0.3756 0.398 Uiso 1 1 calc R
H4GI H 0.4996 0.3613 0.3907 0.398 Uiso 1 1 calc R
C5G4 C 0.5065 0.3659 0.4736 0.250 Uani 1 1 d D
H5GJ H 0.5489 0.3284 0.4782 0.300 Uiso 1 1 calc R
H5GK H 0.4676 0.3500 0.5011 0.300 Uiso 1 1 calc R
H5GL H 0.5072 0.3998 0.4864 0.300 Uiso 1 1 calc R
O1G5 O 0.4370 0.2720 0.3755 0.118 Uani 1 1 d D
C1G5 C 0.3889 0.2760 0.3535 0.100 Uani 1 1 d D
H1GD H 0.3726 0.3164 0.3207 0.120 Uiso 1 1 calc R
N1G5 N 0.3598 0.2285 0.3726 0.089 Uani 1 1 d D
C2G5 C 0.3861 0.1622 0.4238 0.100 Uani 1 1 d D
H2GI H 0.3494 0.1415 0.4471 0.120 Uiso 1 1 calc R
H2GJ H 0.3982 0.1706 0.4552 0.120 Uiso 1 1 calc R
C3G5 C 0.4491 0.1136 0.3951 0.096 Uani 1 1 d D
H3GN H 0.4643 0.0719 0.4295 0.115 Uiso 1 1 calc R
H3GO H 0.4859 0.1336 0.3727 0.115 Uiso 1 1 calc R
H3GP H 0.4372 0.1044 0.3648 0.115 Uiso 1 1 calc R
C4G5 C 0.3069 0.2389 0.3414 0.095 Uani 1 1 d D
H4GJ H 0.3195 0.2000 0.3285 0.114 Uiso 1 1 calc R
H4GK H 0.3056 0.2788 0.3021 0.114 Uiso 1 1 calc R
C5G5 C 0.2353 0.2483 0.3859 0.128 Uani 1 1 d D
H5GM H 0.2024 0.2542 0.3636 0.154 Uiso 1 1 calc R
H5GN H 0.2219 0.2877 0.3975 0.154 Uiso 1 1 calc R
H5GO H 0.2362 0.2088 0.4248 0.154 Uiso 1 1 calc R
O1G6 O 0.3217 0.7431 -0.0147 0.158 Uani 1 1 d D
C1G6 C 0.3775 0.7318 0.0029 0.179 Uani 1 1 d D
H1GE H 0.3827 0.7688 0.0050 0.214 Uiso 1 1 calc R
N1G6 N 0.4276 0.6729 0.0180 0.123 Uani 1 1 d D
C2G6 C 0.4242 0.6126 0.0132 0.123 Uani 1 1 d D
H2GK H 0.3759 0.6189 0.0171 0.148 Uiso 1 1 calc R
H2GL H 0.4400 0.5732 0.0500 0.148 Uiso 1 1 calc R
C3G6 C 0.4656 0.5976 -0.0478 0.183 Uani 1 1 d D
H3GQ H 0.4616 0.5568 -0.0457 0.219 Uiso 1 1 calc R
H3GR H 0.5136 0.5915 -0.0527 0.219 Uiso 1 1 calc R
H3GS H 0.4484 0.6348 -0.0846 0.219 Uiso 1 1 calc R
C4G6 C 0.4850 0.6710 0.0362 0.146 Uani 1 1 d D
H4GL H 0.4813 0.7171 0.0285 0.175 Uiso 1 1 calc R
H4GM H 0.5280 0.6526 0.0084 0.175 Uiso 1 1 calc R
C5G6 C 0.4885 0.6294 0.1059 0.155 Uani 1 1 d D
H5GP H 0.5275 0.6307 0.1152 0.186 Uiso 1 1 calc R
H5GQ H 0.4941 0.5832 0.1135 0.186 Uiso 1 1 calc R
H5GR H 0.4463 0.6474 0.1338 0.186 Uiso 1 1 calc R
O1G7 O 0.3380 0.8932 0.0336 0.193 Uani 1 1 d D
C1G7 C 0.2877 0.9211 0.0744 0.115 Uani 1 1 d D
H1GF H 0.2970 0.9436 0.0935 0.138 Uiso 1 1 calc R
N1G7 N 0.2240 0.9183 0.0895 0.116 Uani 1 1 d D
C2G7 C 0.2154 0.8705 0.0663 0.132 Uani 1 1 d D
H2GM H 0.2573 0.8315 0.0671 0.158 Uiso 1 1 calc R
H2GN H 0.1769 0.8542 0.0961 0.158 Uiso 1 1 calc R
C3G7 C 0.2020 0.9056 -0.0020 0.190 Uani 1 1 d D
H3GT H 0.1950 0.8748 -0.0146 0.228 Uiso 1 1 calc R
H3GU H 0.2413 0.9195 -0.0319 0.228 Uiso 1 1 calc R
H3GV H 0.1612 0.9448 -0.0031 0.228 Uiso 1 1 calc R
C4G7 C 0.1736 0.9462 0.1387 0.142 Uani 1 1 d D
H4GN H 0.1960 0.9631 0.1545 0.170 Uiso 1 1 calc R
H4GO H 0.1583 0.9099 0.1754 0.170 Uiso 1 1 calc R
C5G7 C 0.1102 1.0031 0.1154 0.245 Uani 1 1 d D
H5GS H 0.0791 1.0190 0.1508 0.293 Uiso 1 1 calc R
H5GT H 0.0867 0.9866 0.1009 0.293 Uiso 1 1 calc R
H5GU H 0.1245 1.0399 0.0798 0.293 Uiso 1 1 calc R
O1G8 O 0.5141 0.4407 0.9088 0.109 Uani 1 1 d D
C1G8 C 0.5575 0.4275 0.8578 0.098 Uani 1 1 d D
H1GG H 0.5901 0.3843 0.8640 0.118 Uiso 1 1 calc R
N1G8 N 0.5591 0.4713 0.7972 0.081 Uani 1 1 d D
C2G8 C 0.5050 0.5382 0.7883 0.101 Uani 1 1 d D
H2GO H 0.4621 0.5327 0.8195 0.121 Uiso 1 1 calc R
H2GP H 0.4962 0.5565 0.7447 0.121 Uiso 1 1 calc R
C3G8 C 0.5250 0.5874 0.7973 0.164 Uani 1 1 d D
H3GW H 0.4880 0.6300 0.7915 0.197 Uiso 1 1 calc R
H3GX H 0.5666 0.5941 0.7657 0.197 Uiso 1 1 calc R
H3GY H 0.5332 0.5697 0.8406 0.197 Uiso 1 1 calc R
C4G8 C 0.6099 0.4524 0.7427 0.095 Uani 1 1 d D
H4GP H 0.5856 0.4578 0.7120 0.114 Uiso 1 1 calc R
H4GQ H 0.6365 0.4046 0.7587 0.114 Uiso 1 1 calc R
C5G8 C 0.6587 0.4927 0.7076 0.114 Uani 1 1 d D
H5GV H 0.6917 0.4768 0.6729 0.137 Uiso 1 1 calc R
H5GW H 0.6829 0.4878 0.7376 0.137 Uiso 1 1 calc R
H5GX H 0.6330 0.5398 0.6896 0.137 Uiso 1 1 calc R
O1G9 O 0.9080 0.6367 0.7765 0.144 Uani 1 1 d D
C1G9 C 0.9662 0.6336 0.7343 0.229 Uani 1 1 d D
H1GH H 1.0046 0.6284 0.7472 0.275 Uiso 1 1 calc R
N1G9 N 0.9748 0.6373 0.6742 0.075 Uani 1 1 d D
C2G9 C 0.9104 0.6561 0.6531 0.078 Uani 1 1 d D
H2GQ H 0.8740 0.6458 0.6914 0.094 Uiso 1 1 calc R
H2GR H 0.9185 0.6293 0.6272 0.094 Uiso 1 1 calc R
C3G9 C 0.8869 0.7301 0.6136 0.089 Uani 1 1 d D
H3GZ H 0.8456 0.7403 0.5999 0.107 Uiso 1 1 calc R
H3HB H 0.9230 0.7405 0.5758 0.107 Uiso 1 1 calc R
H3HC H 0.8770 0.7568 0.6398 0.107 Uiso 1 1 calc R
C4G9 C 1.0438 0.6141 0.6353 0.077 Uani 1 1 d D
H4GR H 1.0769 0.6237 0.6461 0.092 Uiso 1 1 calc R
H4GS H 1.0433 0.6395 0.5893 0.092 Uiso 1 1 calc R
C5G9 C 1.0673 0.5405 0.6460 0.092 Uani 1 1 d D
H5GY H 1.1132 0.5278 0.6199 0.111 Uiso 1 1 calc R
H5GZ H 1.0358 0.5309 0.6337 0.111 Uiso 1 1 calc R
H5HA H 1.0680 0.5150 0.6915 0.111 Uiso 1 1 calc R

loop_
_atom_site_aniso_label
_atom_site_aniso_U_11
_atom_site_aniso_U_22
_atom_site_aniso_U_33
_atom_site_aniso_U_23
_atom_site_aniso_U_13
_atom_site_aniso_U_12
Zn1 0.0383(7) 0.0301(7) 0.0215(7) 0.0008(5) -0.0107(6) -0.0152(7)
Zn2 0.0366(7) 0.0254(7) 0.0199(7) -0.0004(5) -0.0093(6) -0.0102(7)
Zn3 0.0389(7) 0.0311(8) 0.0201(7) -0.0017(5) -0.0085(6) -0.0152(7)
Zn4 0.0359(7) 0.0306(8) 0.0250(7) -0.0026(6) -0.0118(6) -0.0115(7)
O1 0.037(4) 0.033(4) 0.013(3) -0.001(3) -0.010(3) -0.014(3)
Zn5 0.0346(7) 0.0257(7) 0.0205(7) -0.0010(5) -0.0054(6) -0.0106(7)
Zn6 0.0317(7) 0.0284(7) 0.0258(7) -0.0023(5) -0.0080(6) -0.0103(7)
Zn7 0.0337(7) 0.0273(7) 0.0249(7) -0.0025(5) -0.0090(6) -0.0097(7)
Zn8 0.0362(7) 0.0231(7) 0.0230(7) 0.0001(5) -0.0084(6) -0.0098(7)
O2 0.022(3) 0.016(3) 0.021(3) 0.004(3) -0.004(3) -0.002(3)
Zn9 0.0338(7) 0.0272(7) 0.0231(7) -0.0056(5) -0.0080(6) -0.0091(7)
Zn10 0.0381(7) 0.0247(7) 0.0190(7) -0.0013(5) -0.0101(6) -0.0108(7)
Zn11 0.0345(7) 0.0274(7) 0.0177(7) -0.0001(5) -0.0080(6) -0.0125(6)
Zn12 0.0361(7) 0.0242(7) 0.0204(7) -0.0017(5) -0.0110(6) -0.0102(7)
O3 0.035(3) 0.022(4) 0.021(4) -0.004(3) -0.001(3) -0.009(3)
Zn13 0.0374(7) 0.0234(7) 0.0207(7) -0.0024(5) -0.0074(6) -0.0103(7)
Zn14 0.0391(7) 0.0244(7) 0.0205(7) -0.0020(5) -0.0094(6) -0.0117(7)
Zn15 0.0331(7) 0.0220(7) 0.0226(7) -0.0018(5) -0.0081(6) -0.0110(6)
Zn16 0.0379(7) 0.0292(7) 0.0271(7) -0.0049(5) -0.0121(6) -0.0094(7)
O4 0.033(3) 0.022(3) 0.016(3) 0.004(3) -0.010(3) -0.011(3)
O1A 0.043(4) 0.039(4) 0.026(4) 0.001(3) -0.011(3) -0.016(3)
O2A 0.050(4) 0.027(3) 0.037(4) -0.008(3) -0.014(3) -0.005(3)
O3A 0.083(5) 0.039(4) 0.034(4) -0.010(3) -0.039(4) 0.003(4)
O4A 0.067(4) 0.020(3) 0.038(4) -0.003(3) -0.035(3) 0.001(3)
O5A 0.055(4) 0.034(3) 0.023(3) 0.002(2) -0.013(3) -0.021(3)
O6A 0.053(4) 0.047(4) 0.031(4) -0.011(3) -0.019(3) -0.012(4)
C1A 0.045(6) 0.017(5) 0.033(6) 0.002(4) -0.024(5) 0.002(5)
C2A 0.047(6) 0.026(5) 0.030(5) 0.005(4) -0.018(5) -0.012(5)
C3A 0.021(5) 0.015(5) 0.056(6) -0.007(4) -0.029(5) 0.013(5)
C4A 0.060(6) 0.046(6) 0.022(5) -0.007(4) 0.004(5) -0.037(6)
C5A 0.049(6) 0.028(5) 0.022(5) -0.011(4) -0.016(5) -0.002(5)
C6A 0.042(6) 0.025(6) 0.035(6) -0.001(4) -0.012(5) 0.010(5)
C7A 0.056(7) 0.042(7) 0.027(6) 0.002(4) -0.003(5) -0.021(6)
C8A 0.058(6) 0.038(6) 0.027(5) -0.012(4) -0.021(5) -0.004(5)
C9A 0.096(9) 0.067(8) 0.091(9) -0.024(7) -0.051(8) 0.002(8)
C10A 0.072(7) 0.019(5) 0.032(6) -0.010(4) -0.020(5) -0.006(5)
C11A 0.076(7) 0.037(6) 0.076(8) -0.010(5) -0.039(6) -0.009(6)
C12A 0.035(5) 0.018(5) 0.034(6) -0.002(4) -0.007(5) 0.005(5)
C13A 0.042(6) 0.049(6) 0.035(6) -0.010(4) -0.029(5) 0.004(5)
C14A 0.042(6) 0.063(7) 0.047(7) -0.028(5) -0.016(5) -0.005(6)
C15A 0.042(6) 0.033(5) 0.019(5) -0.007(4) -0.011(5) -0.005(5)
C16A 0.050(6) 0.035(5) 0.032(6) -0.004(4) -0.010(5) -0.022(5)
C17A 0.049(6) 0.039(5) 0.012(5) -0.006(4) -0.011(4) -0.018(5)
C18A 0.024(5) 0.019(5) 0.046(7) -0.007(4) -0.011(5) 0.007(5)
O1B 0.067(4) 0.037(4) 0.021(3) -0.003(3) -0.017(3) -0.017(4)
O2B 0.062(4) 0.036(4) 0.027(3) 0.004(3) -0.011(3) -0.030(4)
O3B 0.053(4) 0.074(5) 0.029(4) -0.004(3) -0.012(3) -0.041(4)
O4B 0.056(4) 0.052(4) 0.029(4) -0.005(3) -0.012(3) -0.031(4)
O5B 0.042(3) 0.037(4) 0.038(4) 0.003(3) -0.009(3) -0.032(3)
O6B 0.047(4) 0.028(4) 0.046(4) -0.017(3) 0.008(3) -0.021(3)
C1B 0.047(6) 0.040(6) 0.029(6) -0.003(5) -0.014(5) -0.025(5)
C2B 0.052(6) 0.033(5) 0.024(5) 0.001(4) -0.019(5) -0.023(5)
C3B 0.079(7) 0.046(6) 0.024(6) -0.011(4) -0.001(5) -0.025(6)
C4B 0.087(7) 0.051(6) 0.009(5) -0.006(4) -0.001(5) -0.039(6)
C5B 0.068(7) 0.045(6) 0.017(5) 0.002(4) -0.006(5) -0.035(6)
C6B 0.081(7) 0.047(6) 0.032(6) 0.007(4) -0.031(5) -0.041(6)
C7B 0.064(6) 0.056(6) 0.029(6) -0.012(5) -0.001(5) -0.049(6)
C8B 0.052(6) 0.028(5) 0.020(5) 0.007(4) -0.016(5) -0.020(5)
C9B 0.075(8) 0.108(10) 0.045(7) -0.011(6) -0.016(6) -0.047(8)
C10B 0.070(6) 0.044(5) 0.006(4) 0.001(4) -0.015(5) -0.039(6)
C11B 0.083(8) 0.055(7) 0.033(6) -0.005(5) -0.017(6) -0.044(7)
C12B 0.054(6) 0.054(6) 0.025(6) -0.018(4) -0.006(5) -0.028(5)
C13B 0.046(5) 0.046(6) 0.016(5) -0.008(4) 0.003(4) -0.025(5)
C14B 0.048(5) 0.044(6) 0.029(6) -0.013(4) -0.014(5) -0.014(5)
C15B 0.037(5) 0.023(5) 0.039(6) -0.001(4) -0.021(5) 0.009(5)
C16B 0.064(6) 0.042(6) 0.023(5) -0.006(4) -0.013(5) -0.028(6)
C17B 0.075(6) 0.048(6) 0.006(5) -0.004(4) 0.002(5) -0.049(6)
C18B 0.032(5) 0.032(6) 0.021(5) -0.003(4) -0.002(4) -0.013(5)
O1C 0.053(4) 0.022(3) 0.060(4) -0.016(3) -0.017(4) -0.006(3)
O2C 0.047(4) 0.030(3) 0.034(4) -0.005(3) -0.017(3) -0.012(3)
O3C 0.055(4) 0.025(4) 0.095(6) -0.016(3) 0.004(4) -0.021(4)
O4C 0.047(4) 0.033(4) 0.063(5) -0.021(3) 0.003(4) -0.007(4)
O5C 0.049(4) 0.032(4) 0.034(3) -0.006(3) -0.019(3) -0.015(3)
O6C 0.040(4) 0.047(4) 0.023(3) -0.011(3) -0.006(3) -0.020(3)
C1C 0.034(6) 0.020(5) 0.021(5) 0.014(4) -0.004(4) -0.002(5)
C2C 0.048(6) 0.027(5) 0.025(5) -0.009(4) -0.016(5) -0.012(5)
C3C 0.028(5) 0.042(6) 0.044(6) -0.011(5) -0.022(5) 0.006(5)
C4C 0.036(6) 0.034(6) 0.086(8) -0.027(5) -0.013(6) -0.002(6)
C5C 0.038(6) 0.021(5) 0.038(6) -0.003(4) -0.008(5) 0.000(5)
C6C 0.043(6) 0.053(7) 0.028(6) 0.002(5) -0.011(5) -0.018(6)
C7C 0.030(5) 0.014(5) 0.035(5) -0.004(4) -0.011(4) -0.008(5)
C8C 0.037(6) 0.040(6) 0.077(8) 0.006(5) -0.011(6) -0.026(6)
C9C 0.061(7) 0.045(7) 0.101(10) 0.001(6) 0.005(7) -0.033(7)
C10C 0.037(5) 0.032(6) 0.060(7) -0.014(4) -0.010(5) -0.019(5)
C11C 0.057(7) 0.071(8) 0.097(10) -0.054(7) -0.002(7) -0.008(7)
C12C 0.023(5) 0.029(6) 0.051(6) -0.014(4) -0.012(5) 0.008(5)
C13C 0.042(6) 0.043(6) 0.047(6) 0.005(5) -0.022(5) -0.013(6)
C14C 0.039(6) 0.032(6) 0.041(6) 0.002(5) -0.016(5) -0.007(6)
C15C 0.034(5) 0.044(6) 0.030(5) -0.008(4) -0.010(4) -0.020(5)
C16C 0.030(5) 0.029(5) 0.051(6) -0.008(4) -0.008(5) -0.010(5)
C17C 0.023(5) 0.041(6) 0.049(6) -0.019(5) -0.013(5) 0.000(5)
C18C 0.022(5) 0.049(7) 0.025(5) -0.018(4) -0.010(4) -0.002(5)
O1D 0.053(4) 0.054(4) 0.015(3) -0.001(3) -0.020(3) -0.007(4)
O2D 0.053(4) 0.041(4) 0.017(3) -0.005(3) -0.010(3) -0.010(4)
O3D 0.069(4) 0.036(4) 0.025(3) 0.000(3) -0.014(3) -0.022(4)
O4D 0.048(4) 0.044(4) 0.037(4) -0.021(3) -0.012(3) -0.011(3)
O5D 0.033(3) 0.029(3) 0.025(3) -0.002(2) -0.003(3) -0.013(3)
O6D 0.028(3) 0.023(3) 0.034(3) -0.002(3) -0.021(3) -0.003(3)
C1D 0.056(6) 0.060(7) 0.008(5) -0.008(4) -0.004(5) -0.043(6)
C2D 0.042(5) 0.030(5) 0.028(6) -0.001(4) -0.017(5) -0.010(5)
C3D 0.040(6) 0.034(5) 0.037(6) -0.008(4) -0.026(5) 0.001(5)
C4D 0.041(6) 0.035(5) 0.026(6) -0.005(4) -0.009(5) -0.010(5)
C5D 0.044(6) 0.012(5) 0.023(5) -0.009(4) -0.016(5) 0.012(5)
C6D 0.059(7) 0.046(6) 0.029(6) -0.018(5) -0.024(6) -0.003(6)
C7D 0.039(5) 0.038(6) 0.040(6) 0.001(4) -0.023(5) -0.006(5)
C8D 0.048(6) 0.031(5) 0.032(6) -0.010(4) -0.002(5) -0.018(5)
C9D 0.090(8) 0.028(5) 0.044(6) 0.001(4) -0.036(6) -0.019(6)
C10D 0.025(5) 0.034(5) 0.020(5) -0.006(4) -0.007(4) 0.004(5)
C11D 0.068(7) 0.065(7) 0.057(7) -0.020(6) -0.025(6) -0.011(7)
C12D 0.037(5) 0.028(5) 0.026(5) -0.004(4) -0.013(4) -0.003(5)
C13D 0.037(5) 0.032(6) 0.042(6) -0.005(4) -0.016(5) -0.012(5)
C14D 0.038(5) 0.023(5) 0.028(5) -0.001(4) -0.010(5) -0.003(5)
C15D 0.033(5) 0.040(6) 0.019(5) -0.009(4) -0.010(4) -0.016(5)
C16D 0.041(5) 0.019(5) 0.031(5) -0.007(4) -0.015(5) -0.004(5)
C17D 0.047(6) 0.037(6) 0.019(5) -0.003(4) -0.002(5) -0.025(6)
C18D 0.034(5) 0.017(5) 0.026(5) -0.004(4) -0.022(5) -0.009(5)
O1E 0.046(4) 0.051(4) 0.025(4) -0.015(3) 0.006(3) -0.023(3)
O2E 0.046(4) 0.027(4) 0.072(5) -0.013(3) -0.004(3) -0.012(4)
O3E 0.052(4) 0.033(4) 0.035(3) -0.002(3) -0.010(3) -0.027(3)
O4E 0.052(4) 0.050(4) 0.031(4) -0.017(3) 0.006(3) -0.023(4)
O5E 0.052(4) 0.034(4) 0.032(4) -0.007(3) -0.020(3) -0.008(3)
O6E 0.070(4) 0.047(4) 0.010(3) -0.010(3) -0.007(3) -0.023(4)
C1E 0.034(5) 0.038(6) 0.020(5) 0.000(4) -0.009(4) -0.013(5)
C2E 0.033(4) 0.040(4) 0.030(4) -0.011(3) -0.014(3) -0.017(3)
C3E 0.040(5) 0.034(5) 0.033(5) -0.021(4) 0.004(5) -0.005(5)
C4E 0.062(6) 0.027(5) 0.038(6) -0.028(4) -0.006(5) -0.013(5)
C5E 0.035(5) 0.020(5) 0.039(5) -0.010(4) -0.021(5) -0.007(5)
C6E 0.033(5) 0.035(6) 0.038(6) -0.015(4) 0.000(4) -0.013(5)
C7E 0.039(5) 0.010(4) 0.042(6) 0.000(4) -0.018(5) -0.001(5)
C8E 0.049(6) 0.042(6) 0.032(5) -0.018(4) -0.003(5) -0.020(5)
C9E 0.052(6) 0.039(6) 0.049(6) -0.007(4) -0.019(5) -0.014(5)
C10E 0.039(5) 0.061(6) 0.016(5) -0.020(4) 0.014(4) -0.033(5)
C11E 0.36(3) 0.165(19) 0.41(4) -0.21(2) 0.25(3) -0.14(2)
C12E 0.034(5) 0.048(6) 0.013(5) -0.013(4) 0.003(4) -0.020(5)
C13E 0.073(7) 0.031(6) 0.029(6) -0.008(4) -0.006(5) -0.020(6)
C14E 0.062(6) 0.030(5) 0.040(6) -0.005(4) -0.022(5) -0.011(5)
C15E 0.042(5) 0.028(5) 0.027(5) -0.013(4) 0.003(4) -0.016(5)
C16E 0.034(5) 0.026(5) 0.044(6) -0.011(4) -0.020(5) -0.002(5)
C17E 0.040(5) 0.043(6) 0.027(6) -0.012(4) -0.001(5) -0.014(5)
C18E 0.029(5) 0.017(5) 0.030(5) 0.001(4) -0.018(4) 0.006(5)
O1F 0.036(3) 0.033(3) 0.024(3) -0.001(3) -0.003(3) -0.011(3)
O2F 0.039(4) 0.041(4) 0.057(4) -0.004(3) -0.021(3) -0.011(4)
O3F 0.061(5) 0.041(5) 0.104(6) -0.009(4) -0.010(5) -0.026(4)
O4F 0.078(5) 0.096(6) 0.093(6) -0.047(5) -0.005(5) -0.045(5)
O5F 0.026(3) 0.029(4) 0.070(4) -0.014(3) -0.021(3) 0.002(3)
O6F 0.030(3) 0.038(4) 0.033(3) -0.002(3) -0.005(3) -0.009(3)
C1F 0.050(7) 0.033(6) 0.021(5) 0.000(4) -0.013(5) -0.015(6)
C2F 0.033(6) 0.034(6) 0.034(6) 0.007(4) 0.001(5) -0.009(5)
C3F 0.035(6) 0.033(6) 0.047(6) -0.005(4) -0.014(5) -0.001(5)
C4F 0.044(6) 0.036(6) 0.059(7) -0.018(5) -0.009(5) -0.012(6)
C5F 0.032(6) 0.034(6) 0.085(8) -0.025(5) -0.004(5) -0.015(6)
C6F 0.072(8) 0.052(8) 0.103(9) -0.041(6) -0.028(7) -0.017(7)
C7F 0.056(7) 0.039(6) 0.102(9) -0.041(6) -0.003(6) -0.020(6)
C8F 0.048(6) 0.046(7) 0.092(9) -0.039(6) -0.015(7) -0.015(6)
C9F 0.141(16) 0.107(13) 0.19(2) 0.018(13) -0.008(15) -0.045(13)
C10F 0.053(6) 0.042(7) 0.061(8) -0.009(5) 0.004(6) -0.015(6)
C11F 0.158(14) 0.161(14) 0.121(14) -0.067(11) -0.002(12) -0.104(13)
C12F 0.058(7) 0.032(7) 0.077(8) -0.015(5) -0.015(6) -0.023(6)
C13F 0.051(6) 0.057(8) 0.060(7) -0.015(6) -0.015(6) -0.020(7)
C14F 0.064(7) 0.041(6) 0.040(6) -0.014(4) -0.010(5) -0.024(6)
C15F 0.029(5) 0.015(5) 0.043(6) 0.006(4) -0.016(5) 0.004(5)
C16F 0.045(6) 0.045(7) 0.085(8) -0.009(6) -0.036(6) -0.011(6)
C17F 0.043(6) 0.014(5) 0.107(9) -0.008(5) -0.036(6) 0.003(5)
C18F 0.039(4) 0.027(4) 0.037(4) -0.008(3) -0.004(3) -0.020(4)
O1G 0.039(3) 0.027(3) 0.013(3) 0.008(2) -0.007(3) -0.009(3)
O2G 0.036(3) 0.031(3) 0.024(3) -0.007(2) -0.006(3) -0.007(3)
O3G 0.046(4) 0.046(4) 0.032(3) -0.018(3) -0.011(3) -0.018(3)
O4G 0.049(4) 0.034(4) 0.019(3) 0.000(2) -0.015(3) -0.012(3)
O5G 0.037(3) 0.040(4) 0.019(3) 0.003(3) -0.007(3) -0.021(3)
O6G 0.055(4) 0.042(4) 0.019(3) 0.003(2) -0.018(3) -0.020(3)
C1G 0.025(4) 0.018(4) 0.025(4) -0.007(3) -0.009(3) -0.010(3)
C2G 0.042(5) 0.031(5) 0.011(5) -0.005(4) -0.007(4) -0.018(5)
C3G 0.036(5) 0.020(5) 0.023(5) 0.006(4) -0.012(4) -0.003(5)
C4G 0.041(6) 0.042(6) 0.049(6) -0.015(5) -0.007(5) -0.017(6)
C5G 0.048(6) 0.017(5) 0.025(5) 0.000(4) -0.024(5) -0.003(5)
C6G 0.033(5) 0.040(6) 0.030(5) -0.015(4) -0.005(5) -0.011(5)
C7G 0.044(5) 0.026(5) 0.014(5) -0.002(4) -0.001(4) -0.009(5)
C8G 0.031(5) 0.032(5) 0.026(5) -0.013(4) -0.006(4) -0.005(5)
C9G 0.051(6) 0.051(6) 0.048(6) -0.015(5) -0.006(5) -0.016(6)
C10G 0.038(5) 0.040(5) 0.000(4) 0.000(4) 0.000(4) -0.006(5)
C11G 0.070(7) 0.032(6) 0.034(6) -0.004(4) -0.014(5) -0.018(6)
C12G 0.031(4) 0.031(4) 0.017(4) -0.010(3) -0.005(3) -0.005(3)
C13G 0.033(4) 0.051(4) 0.027(4) -0.005(3) -0.007(3) -0.011(3)
C14G 0.046(6) 0.043(6) 0.023(5) -0.006(4) -0.018(5) -0.008(5)
C15G 0.039(5) 0.031(5) 0.020(5) 0.003(4) -0.018(5) -0.017(5)
C16G 0.044(6) 0.042(6) 0.022(5) -0.002(4) -0.015(5) -0.005(5)
C17G 0.041(5) 0.042(5) 0.025(5) -0.005(4) -0.008(5) -0.015(5)
C18G 0.050(6) 0.035(5) 0.024(5) -0.001(4) -0.025(5) -0.022(5)
O1H 0.036(3) 0.037(4) 0.026(3) -0.002(3) -0.013(3) -0.004(3)
O2H 0.056(4) 0.040(4) 0.026(3) -0.004(3) -0.015(3) -0.009(4)
O3H 0.059(4) 0.025(3) 0.033(3) -0.014(3) -0.020(3) -0.004(3)
O4H 0.054(4) 0.037(4) 0.020(3) -0.007(3) -0.021(3) -0.004(3)
O5H 0.052(4) 0.028(3) 0.034(4) 0.008(3) -0.012(3) -0.018(3)
O6H 0.052(4) 0.026(3) 0.036(4) -0.006(3) -0.018(3) -0.001(3)
C1H 0.044(6) 0.019(5) 0.037(6) 0.001(4) -0.021(5) -0.004(5)
C2H 0.045(6) 0.026(5) 0.026(6) -0.006(4) -0.014(5) -0.010(5)
C3H 0.032(5) 0.033(5) 0.039(6) -0.021(4) -0.006(5) -0.002(5)
C4H 0.038(5) 0.037(5) 0.012(5) 0.002(4) -0.013(4) -0.006(5)
C5H 0.032(5) 0.040(5) 0.012(5) -0.011(4) -0.002(4) -0.017(5)
C6H 0.033(5) 0.045(6) 0.035(6) -0.013(4) 0.001(5) -0.012(5)
C7H 0.034(5) 0.029(5) 0.025(6) 0.008(4) -0.009(5) -0.007(5)
C8H 0.046(5) 0.031(6) 0.016(5) -0.009(4) -0.020(4) 0.005(5)
C9H 0.073(7) 0.022(5) 0.039(6) -0.010(4) -0.022(5) -0.001(5)
C10H 0.045(5) 0.037(6) 0.030(5) -0.005(4) -0.013(5) -0.015(5)
C11H 0.058(6) 0.038(6) 0.043(6) -0.003(4) -0.034(5) 0.003(6)
C12H 0.029(5) 0.014(5) 0.055(6) -0.009(4) -0.015(5) 0.005(5)
C13H 0.039(6) 0.023(6) 0.044(6) -0.003(4) -0.023(5) -0.002(5)
C14H 0.032(5) 0.033(6) 0.023(5) -0.007(4) -0.011(4) -0.007(5)
C15H 0.033(5) 0.037(6) 0.019(5) -0.006(4) -0.004(4) -0.021(5)
C16H 0.048(6) 0.030(6) 0.038(6) -0.008(4) -0.010(5) -0.010(6)
C17H 0.037(5) 0.021(5) 0.040(6) -0.003(4) -0.012(5) 0.004(5)
C18H 0.037(6) 0.027(6) 0.032(6) -0.016(5) -0.023(5) 0.004(5)
O1I 0.051(4) 0.032(4) 0.018(4) -0.005(3) -0.007(3) -0.016(4)
O2I 0.042(4) 0.034(4) 0.037(4) -0.002(3) -0.026(3) -0.007(4)
O3I 0.064(4) 0.045(4) 0.024(3) 0.000(3) -0.014(3) -0.021(4)
O4I 0.053(4) 0.071(5) 0.035(4) -0.029(3) -0.012(3) -0.009(4)
O5I 0.057(4) 0.033(4) 0.025(4) -0.008(3) -0.009(3) -0.017(3)
O6I 0.073(5) 0.051(4) 0.013(4) -0.004(3) -0.014(3) -0.036(4)
C1I 0.045(6) 0.023(6) 0.023(6) -0.005(5) -0.025(5) -0.012(6)
C2I 0.052(6) 0.016(5) 0.033(6) -0.005(4) -0.030(6) -0.010(5)
C3I 0.034(5) 0.038(6) 0.025(6) -0.013(5) -0.007(5) -0.015(5)
C4I 0.062(7) 0.044(6) 0.023(6) -0.005(5) -0.013(5) -0.032(6)
C5I 0.054(6) 0.032(6) 0.014(5) -0.006(4) -0.011(5) -0.018(5)
C6I 0.060(6) 0.026(5) 0.014(5) 0.001(4) -0.014(5) -0.025(5)
C7I 0.053(6) 0.058(8) 0.029(6) -0.013(5) -0.013(5) -0.017(6)
C8I 0.051(6) 0.035(6) 0.028(6) -0.006(4) 0.000(5) -0.028(6)
C9I 0.080(8) 0.049(7) 0.089(9) 0.002(6) -0.053(7) -0.016(7)
C10I 0.055(6) 0.044(7) 0.021(6) -0.009(5) -0.008(5) -0.017(6)
C11I 0.066(8) 0.116(11) 0.095(10) -0.069(8) 0.001(7) -0.026(8)
C12I 0.068(7) 0.051(7) 0.013(6) -0.005(5) -0.007(5) -0.040(7)
C13I 0.050(6) 0.029(6) 0.033(7) -0.002(5) -0.020(5) -0.010(6)
C14I 0.046(6) 0.034(6) 0.037(7) -0.011(5) -0.017(6) -0.013(6)
C15I 0.047(6) 0.032(6) 0.015(6) -0.006(5) 0.002(5) -0.019(6)
C16I 0.054(6) 0.019(6) 0.030(6) -0.001(4) -0.015(5) -0.013(5)
C17I 0.060(7) 0.027(6) 0.023(6) -0.005(5) -0.013(5) -0.015(6)
C18I 0.027(4) 0.027(4) 0.020(4) -0.009(3) 0.000(3) -0.008(3)
O1J 0.044(4) 0.041(4) 0.015(3) -0.005(3) -0.006(3) -0.019(3)
O2J 0.041(4) 0.033(4) 0.012(3) 0.004(3) -0.013(3) -0.015(3)
O3J 0.048(4) 0.055(4) 0.030(4) -0.001(3) -0.012(3) -0.027(4)
O4J 0.051(4) 0.047(4) 0.007(3) -0.005(2) -0.005(3) -0.025(3)
O5J 0.052(4) 0.031(4) 0.047(5) -0.011(3) 0.004(4) -0.030(4)
O6J 0.034(4) 0.035(4) 0.041(4) -0.004(3) -0.011(3) -0.016(4)
C1J 0.026(5) 0.026(6) 0.011(5) 0.000(4) -0.014(4) 0.006(5)
C2J 0.024(5) 0.028(6) 0.022(6) -0.010(5) -0.005(4) -0.006(5)
C3J 0.060(7) 0.024(6) 0.022(6) 0.004(4) -0.008(5) -0.020(6)
C4J 0.065(7) 0.057(8) 0.031(7) -0.023(6) -0.012(6) -0.027(7)
C5J 0.017(5) 0.035(6) 0.020(6) 0.002(5) -0.004(4) -0.010(5)
C6J 0.040(6) 0.032(6) 0.032(6) 0.002(5) -0.011(5) -0.021(5)
C7J 0.049(6) 0.050(7) 0.023(6) -0.007(5) -0.005(5) -0.036(6)
C8J 0.037(6) 0.035(6) 0.026(6) 0.002(4) -0.002(5) -0.027(5)
C9J 0.062(7) 0.085(8) 0.046(7) -0.018(6) -0.011(6) -0.037(7)
C10J 0.047(6) 0.032(6) 0.013(5) -0.001(4) -0.004(5) -0.024(5)
C11J 0.040(6) 0.050(6) 0.039(6) 0.000(5) -0.030(5) -0.010(6)
C12J 0.047(6) 0.035(6) 0.042(7) -0.018(5) -0.006(6) -0.015(6)
C13J 0.037(4) 0.039(4) 0.024(4) -0.010(3) 0.000(3) -0.015(4)
C14J 0.068(7) 0.040(6) 0.026(6) -0.020(5) 0.005(6) -0.023(6)
C15J 0.032(5) 0.039(7) 0.032(6) -0.006(5) -0.008(5) -0.014(6)
C16J 0.040(6) 0.021(5) 0.033(6) -0.005(4) -0.015(5) -0.009(5)
C17J 0.050(6) 0.035(6) 0.022(5) -0.017(4) -0.004(5) -0.022(5)
C18J 0.038(7) 0.024(7) 0.053(8) -0.004(5) -0.012(6) -0.011(6)
O1K 0.039(4) 0.036(4) 0.038(4) -0.009(3) -0.008(3) -0.015(4)
O2K 0.049(4) 0.036(4) 0.035(4) -0.018(3) -0.013(4) 0.005(4)
O3K 0.093(7) 0.041(5) 0.149(9) 0.021(5) -0.084(7) -0.033(5)
O4K 0.056(5) 0.156(9) 0.204(11) -0.148(9) 0.021(6) -0.046(6)
O5K 0.036(4) 0.048(4) 0.032(4) -0.008(3) -0.010(3) -0.019(4)
O6K 0.038(4) 0.041(4) 0.043(5) -0.006(4) -0.012(4) -0.018(4)
C1K 0.028(6) 0.039(7) 0.028(6) -0.006(5) -0.022(5) 0.004(6)
C2K 0.026(5) 0.044(7) 0.015(5) -0.004(4) -0.008(4) -0.012(5)
C3K 0.051(6) 0.041(7) 0.035(6) -0.018(5) -0.006(5) -0.013(6)
C4K 0.035(6) 0.031(7) 0.055(7) 0.000(5) -0.015(5) -0.012(6)
C5K 0.025(6) 0.035(7) 0.076(8) -0.011(6) -0.004(6) -0.018(6)
C6K 0.037(6) 0.037(7) 0.076(8) -0.023(6) 0.001(6) -0.019(6)
C7K 0.036(5) 0.035(6) 0.040(6) -0.005(5) -0.013(5) -0.012(5)
C8K 0.037(7) 0.031(7) 0.154(13) -0.028(8) -0.026(8) -0.009(7)
C9K 0.145(14) 0.084(10) 0.125(13) 0.053(9) -0.078(12) -0.091(11)
C10K 0.026(6) 0.040(8) 0.202(17) -0.048(9) -0.011(8) -0.013(6)
C11K 0.147(15) 0.25(2) 0.28(3) -0.22(2) 0.108(16) -0.125(17)
C12K 0.016(6) 0.042(8) 0.140(13) -0.035(8) -0.029(8) 0.006(6)
C13K 0.064(8) 0.080(10) 0.075(9) -0.030(8) -0.008(7) -0.026(8)
C14K 0.060(7) 0.079(8) 0.066(8) -0.035(6) 0.002(7) -0.052(7)
C15K 0.031(6) 0.041(7) 0.042(7) -0.011(5) -0.005(5) -0.012(6)
C16K 0.025(6) 0.042(7) 0.087(10) -0.014(7) -0.019(6) 0.003(6)
C17K 0.018(6) 0.012(6) 0.149(13) 0.014(7) -0.007(7) -0.007(6)
C18K 0.025(6) 0.030(6) 0.042(7) -0.015(5) 0.015(6) -0.009(6)
O1L 0.042(4) 0.040(4) 0.028(4) 0.008(3) -0.020(3) -0.028(4)
O2L 0.056(4) 0.044(4) 0.021(4) 0.002(3) -0.014(3) -0.026(4)
O3L 0.046(4) 0.026(4) 0.058(4) -0.010(3) -0.011(3) -0.004(3)
O4L 0.034(4) 0.031(4) 0.098(6) -0.002(4) 0.001(4) -0.020(4)
O5L 0.046(4) 0.032(4) 0.035(4) -0.009(3) -0.020(3) 0.000(4)
O6L 0.048(4) 0.043(4) 0.045(4) -0.017(3) -0.031(4) 0.001(4)
C1L 0.042(6) 0.030(6) 0.024(6) -0.002(5) -0.002(5) -0.019(6)
C2L 0.029(5) 0.017(5) 0.031(6) 0.001(4) -0.013(5) -0.009(5)
C3L 0.055(6) 0.041(6) 0.032(6) 0.006(5) -0.018(5) -0.023(6)
C4L 0.053(6) 0.052(7) 0.043(7) 0.002(5) -0.016(5) -0.038(6)
C5L 0.037(6) 0.017(5) 0.027(5) 0.000(4) -0.001(5) -0.001(5)
C6L 0.047(6) 0.031(6) 0.032(6) -0.002(4) -0.026(5) -0.010(6)
C7L 0.026(5) 0.021(6) 0.051(7) -0.001(5) -0.020(5) -0.002(5)
C8L 0.051(7) 0.023(6) 0.052(6) 0.007(4) -0.020(6) -0.021(6)
C9L 0.041(6) 0.042(6) 0.064(7) -0.030(5) -0.014(5) 0.007(5)
C10L 0.025(5) 0.042(7) 0.042(6) 0.004(5) 0.004(5) -0.019(6)
C11L 0.084(9) 0.087(10) 0.104(11) 0.009(8) 0.013(8) -0.068(9)
C12L 0.028(5) 0.024(6) 0.046(6) -0.004(5) 0.001(5) -0.009(5)
C13L 0.044(6) 0.044(8) 0.094(9) -0.024(6) -0.016(7) -0.014(7)
C14L 0.046(6) 0.035(7) 0.057(7) -0.013(5) -0.011(5) -0.007(6)
C15L 0.032(6) 0.005(5) 0.039(6) -0.004(4) -0.013(5) 0.006(5)
C16L 0.015(5) 0.031(6) 0.044(6) -0.010(5) 0.008(5) -0.005(5)
C17L 0.034(5) 0.037(7) 0.028(6) -0.005(4) 0.002(5) -0.012(6)
C18L 0.057(7) 0.042(7) 0.034(7) -0.019(6) 0.016(6) -0.033(7)
O1W 0.035(3) 0.043(4) 0.030(3) -0.010(3) -0.007(3) -0.007(3)
O2W 0.059(4) 0.048(4) 0.028(4) -0.007(3) -0.003(3) -0.011(4)
O3W 0.070(5) 0.087(5) 0.058(5) -0.019(4) -0.024(4) -0.020(5)
O1S1 0.033(4) 0.043(4) 0.031(4) -0.002(3) -0.007(3) -0.018(4)
C1S1 0.055(7) 0.060(8) 0.031(7) -0.011(6) -0.018(6) -0.027(7)
N1S1 0.038(5) 0.032(5) 0.035(5) -0.003(4) -0.014(4) -0.002(5)
C2S1 0.049(7) 0.054(8) 0.069(8) -0.021(6) 0.000(6) -0.012(7)
C3S1 0.042(6) 0.071(9) 0.086(10) -0.031(7) -0.001(7) -0.019(7)
C4S1 0.051(7) 0.095(9) 0.039(7) -0.024(6) 0.014(6) -0.039(7)
C5S1 0.064(8) 0.069(8) 0.088(10) -0.002(7) -0.022(7) -0.032(7)
O1S2 0.056(4) 0.046(5) 0.026(4) -0.004(3) -0.010(4) -0.026(4)
C1S2 0.069(7) 0.024(6) 0.028(6) -0.002(5) -0.005(6) -0.028(6)
N1S2 0.095(7) 0.051(6) 0.041(6) -0.001(5) -0.016(5) -0.058(6)
C2S2 0.111(10) 0.058(8) 0.044(7) 0.011(5) -0.018(7) -0.062(8)
C3S2 0.066(8) 0.031(7) 0.079(9) 0.018(6) 0.004(7) 0.019(7)
C4S2 0.088(8) 0.036(6) 0.027(6) 0.008(4) -0.032(6) -0.013(6)
C5S2 0.056(7) 0.072(8) 0.046(8) 0.006(6) -0.011(6) -0.031(7)
O1S3 0.044(4) 0.037(4) 0.028(4) 0.007(3) -0.012(3) -0.025(4)
C1S3 0.040(6) 0.034(7) 0.043(7) -0.010(6) -0.011(6) 0.007(6)
N1S3 0.059(6) 0.049(5) 0.024(5) 0.004(4) -0.005(4) -0.030(5)
C2S3 0.053(7) 0.112(11) 0.025(7) -0.007(6) 0.010(6) -0.014(8)
C3S3 0.083(10) 0.29(2) 0.114(14) -0.011(14) -0.016(10) -0.111(14)
C4S3 0.071(8) 0.044(7) 0.044(7) 0.000(5) -0.004(6) -0.005(7)
C5S3 0.089(9) 0.062(8) 0.034(7) 0.014(5) -0.039(6) -0.030(7)
O1S4 0.037(4) 0.030(4) 0.032(4) -0.003(3) -0.004(3) -0.014(4)
C1S4 0.034(6) 0.024(6) 0.042(7) -0.004(5) 0.000(5) 0.001(6)
N1S4 0.039(6) 0.061(7) 0.051(6) -0.014(5) -0.003(5) -0.011(6)
C2S4 0.064(8) 0.035(7) 0.063(9) 0.008(6) 0.027(7) -0.002(7)
C3S4 0.158(15) 0.083(10) 0.091(11) -0.041(8) 0.000(11) -0.056(11)
C4S4 0.034(6) 0.073(8) 0.084(10) -0.016(7) -0.007(6) -0.020(7)
C5S4 0.057(7) 0.101(10) 0.062(9) -0.007(7) 0.024(7) -0.045(8)
O1S5 0.052(4) 0.055(4) 0.051(4) -0.024(3) -0.011(4) -0.012(4)
C1S5 0.049(7) 0.043(7) 0.062(7) -0.012(5) -0.015(6) -0.003(7)
N1S5 0.063(8) 0.154(13) 0.140(13) -0.057(10) 0.002(8) -0.016(9)
C2S5 0.24(3) 0.40(5) 0.14(2) -0.07(3) -0.02(2) -0.14(3)
C3S5 0.52(6) 0.30(4) 0.73(9) -0.37(5) 0.29(6) -0.32(5)
C4S5 0.069(12) 0.31(3) 0.38(5) -0.24(3) 0.119(19) -0.096(17)
C5S5 0.32(5) 0.48(6) 0.21(4) -0.05(4) -0.14(4) 0.04(5)
O1S6 0.069(5) 0.042(4) 0.028(4) -0.019(3) -0.010(4) -0.015(4)
C1S6 0.065(8) 0.030(7) 0.077(10) 0.020(6) -0.031(8) -0.034(7)
N1S6 0.057(6) 0.060(6) 0.054(6) -0.027(5) -0.006(5) -0.025(6)
C2S6 0.086(9) 0.079(9) 0.042(7) -0.026(6) 0.002(7) -0.046(8)
C3S6 0.095(10) 0.112(11) 0.072(9) -0.028(8) -0.043(8) -0.028(9)
C4S6 0.085(8) 0.084(9) 0.058(8) -0.033(7) -0.006(7) -0.048(8)
C5S6 0.116(11) 0.108(11) 0.107(11) -0.081(9) -0.043(9) 0.002(10)
O1S7 0.047(4) 0.033(4) 0.044(4) -0.009(3) -0.018(4) -0.011(4)
C1S7 0.049(7) 0.042(7) 0.055(8) -0.040(6) -0.003(6) 0.001(6)
N1S7 0.115(9) 0.039(5) 0.053(6) -0.025(5) -0.028(6) -0.026(6)
C2S7 0.078(9) 0.058(8) 0.100(10) -0.032(7) -0.062(8) -0.004(7)
C3S7 0.194(17) 0.102(11) 0.130(13) -0.019(10) -0.101(13) -0.045(12)
C4S7 0.26(2) 0.052(9) 0.074(10) -0.017(8) -0.004(12) -0.066(13)
C5S7 0.121(12) 0.137(15) 0.096(12) -0.053(10) -0.002(10) -0.061(12)
O1G1 0.095 0.091 0.055 -0.008 0.005 -0.064
C1G1 0.082 0.102 0.051 -0.035 0.001 -0.033
N1G1 0.071 0.064 0.047 -0.007 0.006 -0.047
C2G1 0.075 0.035 0.077 0.002 -0.007 -0.039
C3G1 0.108 0.059 0.100 -0.042 0.045 -0.060
C4G1 0.085 0.065 0.053 -0.008 0.028 -0.064
C5G1 0.072 0.101 0.054 -0.024 0.002 -0.041
O1G2 0.077 0.108 0.062 -0.013 -0.021 -0.040
C1G2 0.084 0.067 0.026 -0.003 -0.019 -0.027
N1G2 0.049 0.061 0.044 -0.008 0.004 -0.031
C2G2 0.081 0.067 0.045 0.002 -0.016 -0.041
C3G2 0.101 0.073 0.080 -0.034 0.002 -0.010
C4G2 0.065 0.057 0.034 -0.005 -0.010 -0.030
C5G2 0.083 0.057 0.066 -0.017 -0.009 -0.047
O1G3 0.053 0.074 0.043 -0.018 -0.016 -0.014
C1G3 0.049 0.032 0.046 0.001 -0.018 -0.003
N1G3 0.042 0.044 0.047 -0.007 -0.012 -0.018
C2G3 0.070 0.078 0.055 0.001 -0.030 -0.025
C3G3 0.098 0.061 0.111 -0.022 -0.047 -0.017
C4G3 0.080 0.030 0.078 -0.003 -0.040 -0.010
C5G3 0.123 0.077 0.129 -0.030 -0.031 -0.063
O1G4 0.081 0.144 0.200 -0.091 -0.018 -0.030
C1G4 0.136 0.176 0.125 -0.040 -0.024 -0.104
N1G4 0.146 0.270 0.183 -0.135 -0.010 -0.085
C2G4 0.217 0.353 0.465 -0.371 -0.035 0.002
C3G4 0.187 0.226 0.476 -0.009 -0.145 -0.073
C4G4 0.133 0.264 0.315 0.100 -0.071 0.001
C5G4 0.221 0.343 0.161 -0.004 -0.052 -0.144
O1G5 0.125 0.127 0.122 -0.029 -0.018 -0.077
C1G5 0.095 0.068 0.093 -0.026 -0.006 0.002
N1G5 0.129 0.059 0.060 -0.009 0.018 -0.055
C2G5 0.130 0.075 0.073 -0.008 -0.012 -0.038
C3G5 0.117 0.072 0.093 -0.035 -0.026 -0.015
C4G5 0.117 0.108 0.083 -0.040 -0.034 -0.038
C5G5 0.155 0.125 0.122 -0.081 0.038 -0.074
O1G6 0.136 0.197 0.110 -0.024 -0.027 -0.055
C1G6 0.203 0.159 0.163 -0.009 -0.066 -0.073
N1G6 0.130 0.093 0.118 -0.028 -0.023 -0.021
C2G6 0.143 0.125 0.097 -0.039 -0.001 -0.056
C3G6 0.111 0.265 0.112 -0.050 -0.013 -0.030
C4G6 0.096 0.206 0.179 -0.091 -0.020 -0.069
C5G6 0.147 0.210 0.123 -0.020 -0.069 -0.074
O1G7 0.186 0.212 0.172 0.000 -0.083 -0.085
C1G7 0.145 0.127 0.110 -0.019 -0.052 -0.078
N1G7 0.170 0.130 0.089 -0.028 -0.029 -0.092
C2G7 0.127 0.133 0.135 -0.048 -0.027 -0.040
C3G7 0.124 0.235 0.168 -0.041 -0.034 -0.045
C4G7 0.262 0.091 0.086 -0.028 -0.047 -0.061
C5G7 0.127 0.249 0.215 0.091 -0.076 -0.078
O1G8 0.088 0.114 0.077 0.002 -0.028 -0.017
C1G8 0.075 0.100 0.111 -0.021 -0.032 -0.026
N1G8 0.068 0.088 0.065 -0.001 -0.021 -0.026
C2G8 0.080 0.121 0.058 0.004 -0.038 -0.009
C3G8 0.166 0.087 0.122 -0.026 -0.005 0.034
C4G8 0.065 0.134 0.104 -0.069 0.002 -0.035
C5G8 0.050 0.071 0.152 -0.035 0.042 -0.014
O1G9 0.174 0.143 0.119 -0.037 -0.068 -0.030
C1G9 0.060 0.492 0.142 -0.180 0.023 -0.053
N1G9 0.060 0.131 0.044 -0.039 -0.017 -0.025
C2G9 0.082 0.068 0.074 -0.005 -0.024 -0.029
C3G9 0.057 0.068 0.096 0.022 -0.023 -0.025
C4G9 0.074 0.071 0.072 -0.001 -0.027 -0.026
C5G9 0.129 0.083 0.085 -0.021 -0.051 -0.037

loop_
_atom_type_symbol
_atom_type_description
_atom_type_scat_dispersion_real
_atom_type_scat_dispersion_imag
_atom_type_scat_source
C C 0.0181 0.0091 'International Tables Vol C Tables 4.2.6.8 and 6.1.1.4'
H H 0.0000 0.0000 'International Tables Vol C Tables 4.2.6.8 and 6.1.1.4'
N N 0.0311 0.0180 'International Tables Vol C Tables 4.2.6.8 and 6.1.1.4'
O O 0.0492 0.0322 'International Tables Vol C Tables 4.2.6.8 and 6.1.1.4'
Zn Zn -1.5491 0.6778 'International Tables Vol C Tables 4.2.6.8 and 6.1.1.4'

loop_
_geom_angle_atom_site_label_1
_geom_angle_atom_site_label_2
_geom_angle_atom_site_label_3
_geom_angle
_geom_angle_site_symmetry_1
_geom_angle_site_symmetry_3
O1 Zn1 O1A 99.84(17) . .
O1 Zn1 O1S2 170.03(19) . .
O1A Zn1 O1S2 88.28(19) . .
O1 Zn1 O1B 98.27(16) . .
O1A Zn1 O1B 87.8(2) . .
O1S2 Zn1 O1B 87.74(18) . .
O1 Zn1 O6C 87.15(16) . .
O1A Zn1 O6C 93.79(15) . .
O1S2 Zn1 O6C 86.54(18) . .
O1B Zn1 O6C 174.01(15) . .
O1 Zn1 O1S1 84.78(16) . .
O1A Zn1 O1S1 174.06(16) . .
O1S2 Zn1 O1S1 87.5(2) . .
O1B Zn1 O1S1 87.83(16) . .
O6C Zn1 O1S1 90.14(17) . .
O1 Zn1 Zn4 37.61(16) . .
O1A Zn1 Zn4 126.25(16) . .
O1S2 Zn1 Zn4 132.45(19) . .
O1B Zn1 Zn4 120.94(14) . .
O6C Zn1 Zn4 62.41(14) . .
O1S1 Zn1 Zn4 59.61(16) . .
O1 Zn2 O2A 120.08(17) . .
O1 Zn2 O1D 111.60(18) . .
O2A Zn2 O1D 113.25(18) . .
O1 Zn2 O2E 109.35(17) . .
O2A Zn2 O2E 99.61(17) . .
O1D Zn2 O2E 100.16(19) . .
O1 Zn2 Zn3 34.89(16) . .
O2A Zn2 Zn3 123.98(16) . .
O1D Zn2 Zn3 122.68(18) . .
O2E Zn2 Zn3 74.68(17) . .
O1 Zn3 O2F 106.99(19) . .
O1 Zn3 O2B 119.65(17) . .
O2F Zn3 O2B 105.08(18) . .
O1 Zn3 O1E 113.57(17) . .
O2F Zn3 O1E 100.0(2) . .
O2B Zn3 O1E 109.29(17) . .
O1 Zn3 Zn2 35.06(17) . .
O2F Zn3 Zn2 123.21(19) . .
O2B Zn3 Zn2 128.99(16) . .
O1E Zn3 Zn2 79.53(16) . .
O1 Zn4 O5C 122.11(17) . .
O1 Zn4 O1F 112.97(17) . .
O5C Zn4 O1F 112.02(17) . .
O1 Zn4 O2D 105.73(17) . .
O5C Zn4 O2D 98.6(2) . .
O1F Zn4 O2D 101.84(16) . .
O1 Zn4 Zn1 39.27(16) . .
O5C Zn4 Zn1 85.76(16) . .
O1F Zn4 Zn1 122.13(16) . .
O2D Zn4 Zn1 130.53(17) . .
Zn3 O1 Zn2 110.0(3) . .
Zn3 O1 Zn4 111.0(3) . .
Zn2 O1 Zn4 112.0(3) . .
Zn3 O1 Zn1 112.0(3) . .
Zn2 O1 Zn1 108.5(3) . .
Zn4 O1 Zn1 103.1(3) . .
O2 Zn5 O1S3 166.22(18) . .
O2 Zn5 O5E 97.70(17) . .
O1S3 Zn5 O5E 88.12(17) . .
O2 Zn5 O2G 102.73(16) . .
O1S3 Zn5 O2G 89.77(18) . .
O5E Zn5 O2G 89.28(16) . .
O2 Zn5 O5F 87.06(17) . 1_455
O1S3 Zn5 O5F 87.01(17) . 1_455
O5E Zn5 O5F 175.1(2) . 1_455
O2G Zn5 O5F 90.67(14) . 1_455
O2 Zn5 O1S4 83.06(15) . .
O1S3 Zn5 O1S4 84.6(2) . .
O5E Zn5 O1S4 88.31(16) . .
O2G Zn5 O1S4 173.98(15) . .
O5F Zn5 O1S4 91.26(16) 1_455 .
O2 Zn5 Zn7 37.73(15) . .
O1S3 Zn5 Zn7 129.32(17) . .
O5E Zn5 Zn7 123.38(15) . .
O2G Zn5 Zn7 124.95(14) . .
O5F Zn5 Zn7 60.29(14) 1_455 .
O1S4 Zn5 Zn7 60.79(15) . .
O2 Zn6 O6E 118.13(17) . .
O2 Zn6 O5B 110.09(18) . .
O6E Zn6 O5B 113.09(18) . .
O2 Zn6 O1C 108.72(17) . 1_455
O6E Zn6 O1C 104.33(18) . 1_455
O5B Zn6 O1C 100.74(17) . 1_455
O2 Zn6 Zn8 34.38(16) . .
O6E Zn6 Zn8 129.30(17) . .
O5B Zn6 Zn8 76.46(17) . .
O1C Zn6 Zn8 123.31(17) 1_455 .
O2 Zn7 O2C 112.87(17) . 1_455
O2 Zn7 O1H 106.94(16) . .
O2C Zn7 O1H 101.46(16) 1_455 .
O2 Zn7 O6F 123.88(16) . 1_455
O2C Zn7 O6F 109.52(17) 1_455 1_455
O1H Zn7 O6F 98.67(16) . 1_455
O2 Zn7 Zn5 38.72(15) . .
O2C Zn7 Zn5 123.41(16) 1_455 .
O1H Zn7 Zn5 129.93(16) . .
O6F Zn7 Zn5 87.08(15) 1_455 .
O2 Zn8 O1G 118.27(16) . .
O2 Zn8 O2H 112.67(18) . .
O1G Zn8 O2H 110.7(2) . .
O2 Zn8 O6B 107.99(17) . .
O1G Zn8 O6B 107.28(17) . .
O2H Zn8 O6B 97.70(17) . .
O2 Zn8 Zn6 34.13(17) . .
O1G Zn8 Zn6 121.75(15) . .
O2H Zn8 Zn6 126.92(17) . .
O6B Zn8 Zn6 75.12(16) . .
Zn6 O2 Zn8 111.5(3) . .
Zn6 O2 Zn7 111.0(3) . .
Zn8 O2 Zn7 109.5(3) . .
Zn6 O2 Zn5 111.6(3) . .
Zn8 O2 Zn5 109.4(2) . .
Zn7 O2 Zn5 103.5(2) . .
O3 Zn9 O1S5 177.20(17) . .
O3 Zn9 O6G 93.50(16) . .
O1S5 Zn9 O6G 87.13(18) . .
O3 Zn9 O2I 94.19(17) . .
O1S5 Zn9 O2I 88.53(18) . .
O6G Zn9 O2I 90.31(16) . .
O3 Zn9 O1S6 86.62(18) . .
O1S5 Zn9 O1S6 90.7(3) . .
O6G Zn9 O1S6 85.98(18) . .
O2I Zn9 O1S6 176.25(17) . .
O3 Zn9 O5H 96.51(16) . .
O1S5 Zn9 O5H 82.84(18) . .
O6G Zn9 O5H 170.0(2) . .
O2I Zn9 O5H 89.79(16) . .
O1S6 Zn9 O5H 93.76(18) . .
O3 Zn10 O1I 114.95(17) . .
O3 Zn10 O2J 115.90(17) . .
O1I Zn10 O2J 112.2(2) . .
O3 Zn10 O2K 104.84(19) . .
O1I Zn10 O2K 105.27(19) . .
O2J Zn10 O2K 101.81(18) . .
O3 Zn10 Zn12 37.72(16) . .
O1I Zn10 Zn12 144.54(18) . .
O2J Zn10 Zn12 79.51(17) . .
O2K Zn10 Zn12 104.61(19) . .
O3 Zn11 O5G 116.96(17) . .
O3 Zn11 O2L 113.45(18) . .
O5G Zn11 O2L 104.88(17) . .
O3 Zn11 O1K 109.79(19) . .
O5G Zn11 O1K 102.59(19) . .
O2L Zn11 O1K 108.4(3) . .
O3 Zn11 Zn12 36.21(16) . .
O5G Zn11 Zn12 138.04(16) . .
O2L Zn11 Zn12 78.12(18) . .
O1K Zn11 Zn12 116.33(19) . .
O3 Zn12 O6H 119.35(18) . .
O3 Zn12 O1L 112.27(18) . .
O6H Zn12 O1L 108.14(18) . .
O3 Zn12 O1J 110.70(17) . .
O6H Zn12 O1J 100.78(17) . .
O1L Zn12 O1J 104.00(19) . .
O3 Zn12 Zn10 37.91(16) . .
O6H Zn12 Zn10 123.90(18) . .
O1L Zn12 Zn10 127.69(18) . .
O1J Zn12 Zn10 73.09(17) . .
O3 Zn12 Zn11 36.14(17) . .
O6H Zn12 Zn11 137.44(16) . .
O1L Zn12 Zn11 76.19(17) . .
O1J Zn12 Zn11 119.64(17) . .
Zn10 Zn12 Zn11 62.83(4) . .
Zn11 O3 Zn12 107.7(3) . .
Zn11 O3 Zn10 112.6(3) . .
Zn12 O3 Zn10 104.4(3) . .
Zn11 O3 Zn9 111.3(3) . .
Zn12 O3 Zn9 108.9(3) . .
Zn10 O3 Zn9 111.6(3) . .
O4 Zn13 O1W 176.82(15) . .
O4 Zn13 O6J 93.39(17) . 1_655
O1W Zn13 O6J 87.91(17) . 1_655
O4 Zn13 O6D 95.39(15) . 1_644
O1W Zn13 O6D 81.55(14) . 1_644
O6J Zn13 O6D 97.79(17) 1_655 1_644
O4 Zn13 O5A 94.03(16) . 1_644
O1W Zn13 O5A 88.91(15) . 1_644
O6J Zn13 O5A 88.40(17) 1_655 1_644
O6D Zn13 O5A 168.39(14) 1_644 1_644
O4 Zn13 O1S7 88.19(17) . .
O1W Zn13 O1S7 90.97(17) . .
O6J Zn13 O1S7 171.00(16) 1_655 .
O6D Zn13 O1S7 90.88(16) 1_644 .
O5A Zn13 O1S7 82.65(16) 1_644 .
O4 Zn14 O5J 115.12(19) . 1_655
O4 Zn14 O6I 116.24(18) . 1_655
O5J Zn14 O6I 110.5(3) 1_655 1_655
O4 Zn14 O6L 108.63(19) . .
O5J Zn14 O6L 102.1(2) 1_655 .
O6I Zn14 O6L 102.4(2) 1_655 .
O4 Zn14 Zn15 37.56(15) . .
O5J Zn14 Zn15 143.9(2) 1_655 .
O6I Zn14 Zn15 80.10(18) 1_655 .
O6L Zn14 Zn15 109.24(19) . .
O4 Zn15 O5D 116.83(17) . 1_644
O4 Zn15 O5I 113.31(17) . 1_655
O5D Zn15 O5I 100.44(17) 1_644 1_655
O4 Zn15 O5K 111.34(19) . .
O5D Zn15 O5K 105.38(18) 1_644 .
O5I Zn15 O5K 108.66(19) 1_655 .
O4 Zn15 Zn14 37.53(16) . .
O5D Zn15 Zn14 133.92(16) 1_644 .
O5I Zn15 Zn14 76.52(17) 1_655 .
O5K Zn15 Zn14 119.31(18) . .
O4 Zn15 Zn16 36.46(16) . .
O5D Zn15 Zn16 124.69(15) 1_644 .
O5I Zn15 Zn16 132.60(17) 1_655 .
O5K Zn15 Zn16 75.22(19) . .
Zn14 Zn15 Zn16 62.45(4) . .
O6A Zn16 O4 119.45(18) 1_644 .
O6A Zn16 O6K 108.12(19) 1_644 .
O4 Zn16 O6K 112.31(19) . .
O6A Zn16 O5L 100.88(17) 1_644 .
O4 Zn16 O5L 109.56(19) . .
O6K Zn16 O5L 105.0(3) . .
O6A Zn16 Zn15 141.16(17) 1_644 .
O4 Zn16 Zn15 35.91(15) . .
O6K Zn16 Zn15 76.88(19) . .
O5L Zn16 Zn15 115.23(17) . .
Zn14 O4 Zn15 104.9(2) . .
Zn14 O4 Zn16 111.6(3) . .
Zn15 O4 Zn16 107.6(3) . .
Zn14 O4 Zn13 114.2(3) . .
Zn15 O4 Zn13 110.5(2) . .
Zn16 O4 Zn13 107.8(2) . .
C1A O1A Zn1 140.1(5) . .
C1A O2A Zn2 120.3(5) . .
C9A O3A C8A 114.3(8) . .
C11A O4A C10A 111.0(6) . .
C18A O5A Zn13 134.2(5) . 1_466
C18A O6A Zn16 120.7(6) . 1_466
O1A C1A O2A 126.1(8) . .
O1A C1A C2A 119.6(8) . .
O2A C1A C2A 114.3(8) . .
C7A C2A C3A 122.1(8) . .
C7A C2A C1A 122.2(8) . .
C3A C2A C1A 115.7(8) . .
C2A C3A C4A 118.8(8) . .
C3A C4A C5A 120.2(8) . .
C6A C5A C4A 117.3(8) . .
C6A C5A C8A 123.6(8) . .
C4A C5A C8A 118.5(7) . .
C7A C6A C5A 121.5(8) . .
C6A C7A C2A 120.0(8) . .
O3A C8A C10A 109.5(7) . .
O3A C8A C5A 107.2(6) . .
C10A C8A C5A 110.7(7) . .
O4A C10A C12A 109.8(6) . .
O4A C10A C8A 107.8(7) . .
C12A C10A C8A 111.2(7) . .
C13A C12A C17A 116.6(8) . .
C13A C12A C10A 122.0(8) . .
C17A C12A C10A 121.4(8) . .
C12A C13A C14A 121.9(8) . .
C15A C14A C13A 119.7(8) . .
C16A C15A C14A 118.7(8) . .
C16A C15A C18A 120.2(8) . .
C14A C15A C18A 121.1(8) . .
C17A C16A C15A 121.5(8) . .
C16A C17A C12A 121.6(8) . .
O5A C18A O6A 121.3(8) . .
O5A C18A C15A 120.4(8) . .
O6A C18A C15A 118.3(8) . .
C1B O1B Zn1 138.6(5) . .
C1B O2B Zn3 121.6(5) . .
C8B O3B C9B 112.3(7) . .
C11B O4B C10B 111.0(6) . .
C18B O5B Zn6 127.6(5) . .
C18B O6B Zn8 130.9(6) . .
O2B C1B O1B 125.3(8) . .
O2B C1B C2B 118.5(7) . .
O1B C1B C2B 116.0(7) . .
C3B C2B C7B 119.3(8) . .
C3B C2B C1B 122.7(8) . .
C7B C2B C1B 118.0(7) . .
C2B C3B C4B 121.3(9) . .
C3B C4B C5B 122.1(8) . .
C4B C5B C6B 118.5(8) . .
C4B C5B C8B 122.0(8) . .
C6B C5B C8B 118.4(7) . .
C5B C6B C7B 119.0(8) . .
C2B C7B C6B 119.5(7) . .
O3B C8B C10B 107.4(6) . .
O3B C8B C5B 109.6(6) . .
C10B C8B C5B 110.8(7) . .
O4B C10B C12B 112.2(6) . .
O4B C10B C8B 105.0(6) . .
C12B C10B C8B 111.3(7) . .
C13B C12B C17B 120.7(8) . .
C13B C12B C10B 118.5(8) . .
C17B C12B C10B 120.2(7) . .
C12B C13B C14B 120.9(8) . .
C13B C14B C15B 120.1(8) . .
C14B C15B C16B 118.6(8) . .
C14B C15B C18B 119.5(8) . .
C16B C15B C18B 121.9(8) . .
C17B C16B C15B 119.9(8) . .
C16B C17B C12B 119.6(8) . .
O6B C18B O5B 125.5(7) . .
O6B C18B C15B 118.7(8) . .
O5B C18B C15B 115.6(7) . .
C1C O1C Zn6 134.6(6) . 1_655
C1C O2C Zn7 127.3(5) . 1_655
C9C O3C C8C 112.0(8) . .
C11C O4C C10C 115.1(7) . .
C18C O5C Zn4 112.5(5) . .
C18C O6C Zn1 126.5(5) . .
O1C C1C O2C 124.5(8) . .
O1C C1C C2C 115.5(9) . .
O2C C1C C2C 119.9(8) . .
C3C C2C C7C 118.2(8) . .
C3C C2C C1C 119.8(8) . .
C7C C2C C1C 121.9(8) . .
C2C C3C C4C 122.9(8) . .
C3C C4C C5C 118.3(9) . .
C4C C5C C6C 117.6(8) . .
C4C C5C C8C 121.1(9) . .
C6C C5C C8C 121.2(8) . .
C7C C6C C5C 121.8(8) . .
C6C C7C C2C 121.1(8) . .
O3C C8C C10C 104.7(8) . .
O3C C8C C5C 110.7(7) . .
C10C C8C C5C 111.8(7) . .
O4C C10C C8C 109.8(7) . .
O4C C10C C12C 111.8(7) . .
C8C C10C C12C 111.1(7) . .
C13C C12C C17C 117.6(8) . .
C13C C12C C10C 118.6(8) . .
C17C C12C C10C 123.7(8) . .
C14C C13C C12C 120.7(8) . .
C15C C14C C13C 121.0(9) . .
C14C C15C C16C 121.2(8) . .
C14C C15C C18C 121.1(8) . .
C16C C15C C18C 117.4(7) . .
C17C C16C C15C 120.6(8) . .
C16C C17C C12C 118.7(8) . .
O5C C18C O6C 123.4(8) . .
O5C C18C C15C 122.1(7) . .
O6C C18C C15C 114.5(8) . .
C1D O1D Zn2 126.0(5) . .
C1D O2D Zn4 130.4(6) . .
C8D O3D C9D 114.3(7) . .
C11D O4D C10D 111.2(7) . .
C18D O5D Zn15 118.9(5) . 1_466
C18D O6D Zn13 130.6(5) . 1_466
O2D C1D O1D 128.2(7) . .
O2D C1D C2D 115.7(8) . .
O1D C1D C2D 116.2(8) . .
C7D C2D C3D 118.4(7) . .
C7D C2D C1D 120.9(8) . .
C3D C2D C1D 120.7(8) . .
C4D C3D C2D 120.4(8) . .
C3D C4D C5D 120.2(8) . .
C6D C5D C4D 118.2(7) . .
C6D C5D C8D 123.0(8) . .
C4D C5D C8D 118.7(8) . .
C7D C6D C5D 123.6(9) . .
C6D C7D C2D 119.1(8) . .
O3D C8D C5D 115.2(7) . .
O3D C8D C10D 105.6(6) . .
C5D C8D C10D 115.3(7) . .
O4D C10D C12D 113.4(7) . .
O4D C10D C8D 105.8(6) . .
C12D C10D C8D 110.8(7) . .
C13D C12D C17D 116.9(8) . .
C13D C12D C10D 122.3(7) . .
C17D C12D C10D 120.8(7) . .
C14D C13D C12D 121.4(8) . .
C13D C14D C15D 120.2(8) . .
C16D C15D C14D 119.7(8) . .
C16D C15D C18D 119.4(7) . .
C14D C15D C18D 120.6(7) . .
C17D C16D C15D 119.9(8) . .
C16D C17D C12D 121.7(8) . .
O6D C18D O5D 124.9(7) . .
O6D C18D C15D 120.4(7) . .
O5D C18D C15D 114.7(7) . .
C1E O1E Zn3 125.9(5) . .
C1E O2E Zn2 130.1(6) . .
C8E O3E C9E 112.7(6) . .
C11E O4E C10E 114.6(9) . .
C18E O5E Zn5 136.2(5) . .
C18E O6E Zn6 120.8(5) . .
O1E C1E O2E 126.3(8) . .
O1E C1E C2E 116.4(7) . .
O2E C1E C2E 117.1(7) . .
C3E C2E C7E 120.6(8) . .
C3E C2E C1E 120.3(8) . .
C7E C2E C1E 118.7(7) . .
C2E C3E C4E 118.9(7) . .
C5E C4E C3E 121.7(7) . .
C4E C5E C6E 117.2(7) . .
C4E C5E C8E 123.6(7) . .
C6E C5E C8E 119.2(7) . .
C7E C6E C5E 120.9(8) . .
C6E C7E C2E 120.6(7) . .
O3E C8E C5E 110.5(6) . .
O3E C8E C10E 107.4(7) . .
C5E C8E C10E 112.6(7) . .
O4E C10E C12E 113.7(7) . .
O4E C10E C8E 106.6(6) . .
C12E C10E C8E 112.7(6) . .
C17E C12E C13E 118.3(8) . .
C17E C12E C10E 122.1(8) . .
C13E C12E C10E 119.6(7) . .
C12E C13E C14E 120.7(8) . .
C13E C14E C15E 119.3(8) . .
C16E C15E C14E 118.3(8) . .
C16E C15E C18E 122.1(7) . .
C14E C15E C18E 119.6(7) . .
C15E C16E C17E 120.9(8) . .
C12E C17E C16E 122.2(8) . .
O5E C18E O6E 126.6(8) . .
O5E C18E C15E 116.9(7) . .
O6E C18E C15E 116.5(7) . .
C1F O1F Zn4 125.8(5) . .
C1F O2F Zn3 137.5(6) . .
C9F O3F C8F 115.4(11) . .
C10F O4F C11F 112.9(9) . .
C18F O5F Zn5 130.4(6) . 1_655
C18F O6F Zn7 107.1(5) . 1_655
O2F C1F O1F 123.2(8) . .
O2F C1F C2F 118.0(8) . .
O1F C1F C2F 118.7(8) . .
C3F C2F C7F 118.4(9) . .
C3F C2F C1F 122.8(9) . .
C7F C2F C1F 118.8(8) . .
C2F C3F C4F 120.4(9) . .
C5F C4F C3F 119.8(9) . .
C6F C5F C4F 119.4(9) . .
C6F C5F C8F 119.5(9) . .
C4F C5F C8F 121.1(9) . .
C5F C6F C7F 122.7(10) . .
C6F C7F C2F 119.0(10) . .
O3F C8F C5F 112.3(8) . .
O3F C8F C10F 106.7(9) . .
C5F C8F C10F 110.7(8) . .
O4F C10F C12F 114.9(8) . .
O4F C10F C8F 107.2(9) . .
C12F C10F C8F 112.0(9) . .
C13F C12F C17F 121.9(9) . .
C13F C12F C10F 120.0(10) . .
C17F C12F C10F 117.8(9) . .
C12F C13F C14F 121.1(10) . .
C15F C14F C13F 119.1(9) . .
C14F C15F C16F 117.7(8) . .
C14F C15F C18F 124.4(8) . .
C16F C15F C18F 117.9(8) . .
C15F C16F C17F 120.8(9) . .
C12F C17F C16F 119.3(9) . .
O5F C18F O6F 126.6(8) . .
O5F C18F C15F 116.9(8) . .
O6F C18F C15F 116.5(8) . .
C1G O1G Zn8 124.0(5) . .
C1G O2G Zn5 136.5(5) . .
C9G O3G C8G 111.8(6) . .
C10G O4G C11G 113.4(6) . .
C18G O5G Zn11 120.1(5) . .
C18G O6G Zn9 131.9(5) . .
O2G C1G O1G 126.0(7) . .
O2G C1G C2G 115.9(7) . .
O1G C1G C2G 118.1(7) . .
C7G C2G C3G 114.9(8) . .
C7G C2G C1G 125.3(7) . .
C3G C2G C1G 119.8(7) . .
C4G C3G C2G 121.5(7) . .
C5G C4G C3G 119.0(8) . .
C6G C5G C4G 119.1(8) . .
C6G C5G C8G 123.2(7) . .
C4G C5G C8G 117.2(8) . .
C7G C6G C5G 121.3(8) . .
C6G C7G C2G 124.0(8) . .
O3G C8G C5G 115.1(6) . .
O3G C8G C10G 106.0(6) . .
C5G C8G C10G 112.5(7) . .
O4G C10G C12G 112.4(7) . .
O4G C10G C8G 108.3(6) . .
C12G C10G C8G 113.7(6) . .
C13G C12G C17G 121.4(7) . .
C13G C12G C10G 119.2(7) . .
C17G C12G C10G 119.4(7) . .
C12G C13G C14G 119.1(8) . .
C15G C14G C13G 120.1(8) . .
C14G C15G C16G 119.6(7) . .
C14G C15G C18G 121.4(7) . .
C16G C15G C18G 119.0(7) . .
C17G C16G C15G 119.2(8) . .
C12G C17G C16G 120.7(8) . .
O5G C18G O6G 128.1(7) . .
O5G C18G C15G 117.4(7) . .
O6G C18G C15G 114.4(7) . .
C1H O1H Zn7 132.6(5) . .
C1H O2H Zn8 127.3(5) . .
C8H O3H C9H 111.4(6) . .
C11H O4H C10H 114.3(6) . .
C18H O5H Zn9 132.0(5) . .
C18H O6H Zn12 121.3(5) . .
O1H C1H O2H 122.6(8) . .
O1H C1H C2H 120.4(8) . .
O2H C1H C2H 117.0(8) . .
C3H C2H C7H 118.5(7) . .
C3H C2H C1H 120.2(8) . .
C7H C2H C1H 121.2(8) . .
C2H C3H C4H 120.9(7) . .
C5H C4H C3H 120.0(7) . .
C6H C5H C4H 116.7(7) . .
C6H C5H C8H 126.0(7) . .
C4H C5H C8H 117.4(7) . .
C5H C6H C7H 123.0(8) . .
C2H C7H C6H 120.8(8) . .
O3H C8H C5H 112.7(6) . .
O3H C8H C10H 109.4(6) . .
C5H C8H C10H 111.5(7) . .
O4H C10H C12H 108.5(6) . .
O4H C10H C8H 109.8(6) . .
C12H C10H C8H 109.9(7) . .
C17H C12H C13H 117.9(8) . .
C17H C12H C10H 122.8(7) . .
C13H C12H C10H 119.3(8) . .
C14H C13H C12H 121.9(8) . .
C15H C14H C13H 119.7(8) . .
C16H C15H C14H 119.3(8) . .
C16H C15H C18H 119.9(8) . .
C14H C15H C18H 120.6(7) . .
C15H C16H C17H 121.7(8) . .
C12H C17H C16H 119.4(8) . .
O5H C18H O6H 124.9(8) . .
O5H C18H C15H 121.5(8) . .
O6H C18H C15H 113.6(7) . .
C1I O1I Zn10 116.0(5) . .
C1I O2I Zn9 132.2(6) . .
C8I O3I C9I 112.7(7) . .
C10I O4I C11I 110.1(8) . .
C18I O5I Zn15 131.1(6) . 1_455
C18I O6I Zn14 127.8(6) . 1_455
O2I C1I O1I 123.5(9) . .
O2I C1I C2I 117.8(9) . .
O1I C1I C2I 118.7(8) . .
C3I C2I C7I 119.2(9) . .
C3I C2I C1I 121.5(8) . .
C7I C2I C1I 119.1(9) . .
C4I C3I C2I 121.9(9) . .
C3I C4I C5I 120.2(9) . .
C6I C5I C4I 119.3(8) . .
C6I C5I C8I 121.6(8) . .
C4I C5I C8I 119.1(8) . .
C5I C6I C7I 121.1(8) . .
C2I C7I C6I 117.8(9) . .
O3I C8I C5I 112.3(7) . .
O3I C8I C10I 105.7(7) . .
C5I C8I C10I 112.0(8) . .
O4I C10I C12I 114.8(8) . .
O4I C10I C8I 105.7(7) . .
C12I C10I C8I 111.2(8) . .
C17I C12I C13I 120.4(9) . .
C17I C12I C10I 122.8(9) . .
C13I C12I C10I 116.8(8) . .
C14I C13I C12I 117.9(9) . .
C13I C14I C15I 122.6(9) . .
C14I C15I C16I 117.0(9) . .
C14I C15I C18I 121.9(8) . .
C16I C15I C18I 121.0(8) . .
C17I C16I C15I 121.3(8) . .
C12I C17I C16I 120.8(9) . .
O6I C18I O5I 124.1(8) . .
O6I C18I C15I 117.9(8) . .
O5I C18I C15I 118.1(8) . .
C1J O1J Zn12 128.6(5) . .
C1J O2J Zn10 122.0(6) . .
C8J O3J C9J 112.6(7) . .
C11J O4J C10J 111.7(6) . .
C18J O5J Zn14 117.3(6) . 1_455
C18J O6J Zn13 132.2(6) . 1_455
O2J C1J O1J 125.5(8) . .
O2J C1J C2J 117.9(9) . .
O1J C1J C2J 116.5(8) . .
C3J C2J C7J 119.4(9) . .
C3J C2J C1J 120.0(8) . .
C7J C2J C1J 120.6(8) . .
C2J C3J C4J 120.3(9) . .
C5J C4J C3J 121.3(9) . .
C4J C5J C6J 116.8(9) . .
C4J C5J C8J 121.7(9) . .
C6J C5J C8J 120.8(8) . .
C7J C6J C5J 121.5(9) . .
C6J C7J C2J 120.7(9) . .
O3J C8J C5J 112.7(7) . .
O3J C8J C10J 105.8(7) . .
C5J C8J C10J 112.5(7) . .
O4J C10J C12J 114.2(7) . .
O4J C10J C8J 108.3(7) . .
C12J C10J C8J 110.2(7) . .
C17J C12J C13J 120.0(9) . .
C17J C12J C10J 122.4(8) . .
C13J C12J C10J 117.5(8) . .
C12J C13J C14J 118.8(9) . .
C15J C14J C13J 119.0(9) . .
C16J C15J C14J 119.9(9) . .
C16J C15J C18J 120.6(9) . .
C14J C15J C18J 119.4(9) . .
C17J C16J C15J 122.3(9) . .
C16J C17J C12J 120.0(8) . .
O5J C18J O6J 124.3(9) . .
O5J C18J C15J 116.5(9) . .
O6J C18J C15J 119.1(9) . .
C1K O1K Zn11 129.3(6) . .
C1K O2K Zn10 128.1(6) . .
C9K O3K C8K 111.9(9) . .
C11K O4K C10K 118.5(12) . .
C18K O5K Zn15 125.4(6) . .
C18K O6K Zn16 125.9(7) . .
O1K C1K O2K 123.0(9) . .
O1K C1K C2K 122.9(8) . .
O2K C1K C2K 114.1(9) . .
C7K C2K C3K 119.6(9) . .
C7K C2K C1K 122.2(8) . .
C3K C2K C1K 117.9(8) . .
C4K C3K C2K 118.7(9) . .
C5K C4K C3K 121.9(9) . .
C4K C5K C6K 118.4(10) . .
C4K C5K C8K 122.3(11) . .
C6K C5K C8K 119.3(10) . .
C5K C6K C7K 120.7(10) . .
C2K C7K C6K 120.6(9) . .
O3K C8K C10K 108.7(11) . .
O3K C8K C5K 109.7(10) . .
C10K C8K C5K 113.6(10) . .
O4K C10K C8K 107.3(10) . .
O4K C10K C12K 110.3(12) . .
C8K C10K C12K 112.9(10) . .
C13K C12K C17K 122.6(11) . .
C13K C12K C10K 122.7(14) . .
C17K C12K C10K 114.7(13) . .
C12K C13K C14K 119.5(12) . .
C15K C14K C13K 120.3(11) . .
C14K C15K C16K 119.6(10) . .
C14K C15K C18K 119.5(10) . .
C16K C15K C18K 120.3(10) . .
C17K C16K C15K 120.7(11) . .
C12K C17K C16K 117.2(11) . .
O6K C18K O5K 128.6(9) . .
O6K C18K C15K 115.7(10) . .
O5K C18K C15K 115.7(9) . .
C1L O1L Zn12 131.1(6) . .
C1L O2L Zn11 126.1(6) . .
C9L O3L C8L 112.3(7) . .
C11L O4L C10L 112.6(8) . .
C18L O5L Zn16 128.4(7) . .
C18L O6L Zn14 128.4(6) . .
O1L C1L O2L 125.3(9) . .
O1L C1L C2L 117.3(8) . .
O2L C1L C2L 117.4(9) . .
C7L C2L C3L 118.2(8) . .
C7L C2L C1L 118.7(9) . .
C3L C2L C1L 123.0(8) . .
C4L C3L C2L 119.5(9) . .
C3L C4L C5L 122.8(10) . .
C4L C5L C6L 116.3(9) . .
C4L C5L C8L 121.8(9) . .
C6L C5L C8L 121.7(8) . .
C7L C6L C5L 122.7(9) . .
C2L C7L C6L 120.3(9) . .
O3L C8L C10L 106.7(7) . .
O3L C8L C5L 110.1(7) . .
C10L C8L C5L 111.4(8) . .
O4L C10L C12L 111.7(7) . .
O4L C10L C8L 107.3(8) . .
C12L C10L C8L 110.9(7) . .
C13L C12L C17L 118.9(9) . .
C13L C12L C10L 119.5(10) . .
C17L C12L C10L 121.4(9) . .
C12L C13L C14L 120.9(10) . .
C15L C14L C13L 119.7(9) . .
C16L C15L C14L 118.6(8) . .
C16L C15L C18L 123.2(9) . .
C14L C15L C18L 117.6(9) . .
C15L C16L C17L 120.4(9) . .
C16L C17L C12L 121.4(9) . .
O6L C18L O5L 125.5(10) . .
O6L C18L C15L 119.1(9) . .
O5L C18L C15L 115.3(10) . .
C1S1 O1S1 Zn1 123.6(7) . .
O1S1 C1S1 N1S1 123.1(10) . .
C1S1 N1S1 C2S1 121.0(9) . .
C1S1 N1S1 C4S1 120.7(9) . .
C2S1 N1S1 C4S1 118.2(9) . .
N1S1 C2S1 C3S1 112.7(10) . .
C5S1 C4S1 N1S1 113.2(9) . .
C1S2 O1S2 Zn1 118.1(6) . .
O1S2 C1S2 N1S2 124.1(10) . .
C1S2 N1S2 C2S2 118.3(9) . .
C1S2 N1S2 C4S2 124.6(10) . .
C2S2 N1S2 C4S2 117.2(8) . .
C3S2 C2S2 N1S2 116.0(10) . .
C5S2 C4S2 N1S2 115.4(9) . .
C1S3 O1S3 Zn5 125.7(6) . .
O1S3 C1S3 N1S3 124.5(9) . .
C1S3 N1S3 C4S3 124.4(9) . .
C1S3 N1S3 C2S3 118.0(8) . .
C4S3 N1S3 C2S3 117.5(8) . .
C3S3 C2S3 N1S3 110.7(11) . .
N1S3 C4S3 C5S3 110.9(9) . .
C1S4 O1S4 Zn5 123.8(6) . .
O1S4 C1S4 N1S4 123.1(9) . .
C1S4 N1S4 C4S4 120.8(10) . .
C1S4 N1S4 C2S4 118.6(9) . .
C4S4 N1S4 C2S4 120.5(10) . .
N1S4 C2S4 C3S4 114.4(10) . .
N1S4 C4S4 C5S4 112.3(10) . .
C1S5 O1S5 Zn9 122.2(6) . .
O1S5 C1S5 N1S5 128.2(12) . .
C1S5 N1S5 C4S5 121.3(16) . .
C1S5 N1S5 C2S5 119.6(16) . .
C4S5 N1S5 C2S5 116.4(15) . .
C3S5 C2S5 N1S5 89(2) . .
C5S5 C4S5 N1S5 104(5) . .
C1S6 O1S6 Zn9 119.2(7) . .
O1S6 C1S6 N1S6 126.5(11) . .
C1S6 N1S6 C2S6 120.0(10) . .
C1S6 N1S6 C4S6 120.1(10) . .
C2S6 N1S6 C4S6 119.4(9) . .
N1S6 C2S6 C3S6 109.9(9) . .
N1S6 C4S6 C5S6 115.2(9) . .
C1S7 O1S7 Zn13 123.9(7) . .
O1S7 C1S7 N1S7 128.7(11) . .
C1S7 N1S7 C4S7 121.6(12) . .
C1S7 N1S7 C2S7 117.1(9) . .
C4S7 N1S7 C2S7 121.2(11) . .
C3S7 C2S7 N1S7 110.5(11) . .
C5S7 C4S7 N1S7 112.7(13) . .
O1G1 C1G1 N1G1 125.3 . .
C1G1 N1G1 C4G1 121.1 . .
C1G1 N1G1 C2G1 120.0 . .
C4G1 N1G1 C2G1 118.8 . .
N1G1 C2G1 C3G1 111.9 . .
N1G1 C4G1 C5G1 110.5 . .
O1G2 C1G2 N1G2 129.3 . .
C1G2 N1G2 C2G2 120.0 . .
C1G2 N1G2 C4G2 120.7 . .
C2G2 N1G2 C4G2 118.9 . .
N1G2 C2G2 C3G2 112.7 . .
N1G2 C4G2 C5G2 112.9 . .
N1G3 C1G3 O1G3 123.3 . .
C1G3 N1G3 C2G3 124.1 . .
C1G3 N1G3 C4G3 118.9 . .
C2G3 N1G3 C4G3 116.4 . .
C3G3 C2G3 N1G3 113.1 . .
C5G3 C4G3 N1G3 114.5 . .
O1G4 C1G4 N1G4 132.0 . .
C1G4 N1G4 C4G4 121.9 . .
C1G4 N1G4 C2G4 111.4 . .
C4G4 N1G4 C2G4 126.7 . .
N1G4 C2G4 C3G4 103.3 . .
N1G4 C4G4 C5G4 117.4 . .
O1G5 C1G5 N1G5 126.5 . .
C1G5 N1G5 C4G5 120.8 . .
C1G5 N1G5 C2G5 118.2 . .
C4G5 N1G5 C2G5 120.9 . .
N1G5 C2G5 C3G5 112.2 . .
N1G5 C4G5 C5G5 112.4 . .
O1G6 C1G6 N1G6 126.6 . .
C1G6 N1G6 C4G6 118.0 . .
C1G6 N1G6 C2G6 119.6 . .
C4G6 N1G6 C2G6 122.3 . .
N1G6 C2G6 C3G6 115.6 . .
N1G6 C4G6 C5G6 113.4 . .
O1G7 C1G7 N1G7 122.1 . .
C1G7 N1G7 C4G7 117.8 . .
C1G7 N1G7 C2G7 116.0 . .
C4G7 N1G7 C2G7 124.3 . .
C3G7 C2G7 N1G7 111.4 . .
N1G7 C4G7 C5G7 114.4 . .
O1G8 C1G8 N1G8 124.5 . .
C1G8 N1G8 C4G8 120.9 . .
C1G8 N1G8 C2G8 116.7 . .
C4G8 N1G8 C2G8 122.3 . .
N1G8 C2G8 C3G8 112.4 . .
N1G8 C4G8 C5G8 113.8 . .
O1G9 C1G9 N1G9 124.2 . .
C1G9 N1G9 C4G9 121.4 . .
C1G9 N1G9 C2G9 115.5 . .
C4G9 N1G9 C2G9 122.5 . .
N1G9 C2G9 C3G9 111.6 . .
N1G9 C4G9 C5G9 113.0 . .

loop_
_geom_bond_atom_site_label_1
_geom_bond_atom_site_label_2
_geom_bond_distance
_geom_bond_site_symmetry_2
Zn1 O1 2.012(5) .
Zn1 O1A 2.068(6) .
Zn1 O1S2 2.073(6) .
Zn1 O1B 2.079(5) .
Zn1 O6C 2.118(5) .
Zn1 O1S1 2.207(6) .
Zn1 Zn4 3.096(2) .
Zn2 O1 1.918(6) .
Zn2 O2A 1.923(5) .
Zn2 O1D 1.950(5) .
Zn2 O2E 1.975(6) .
Zn2 Zn3 3.1361(18) .
Zn3 O1 1.910(5) .
Zn3 O2F 1.917(6) .
Zn3 O2B 1.945(5) .
Zn3 O1E 1.960(5) .
Zn4 O1 1.940(5) .
Zn4 O5C 1.968(5) .
Zn4 O1F 1.972(5) .
Zn4 O2D 1.996(5) .
Zn5 O2 2.002(5) .
Zn5 O1S3 2.052(6) .
Zn5 O5E 2.074(5) .
Zn5 O2G 2.081(5) .
Zn5 O5F 2.144(6) 1_455
Zn5 O1S4 2.218(6) .
Zn5 Zn7 3.112(2) .
Zn6 O2 1.901(6) .
Zn6 O6E 1.920(5) .
Zn6 O5B 1.961(5) .
Zn6 O1C 1.972(6) 1_455
Zn6 Zn8 3.1528(19) .
Zn7 O2 1.959(5) .
Zn7 O2C 1.970(5) 1_455
Zn7 O1H 1.982(5) .
Zn7 O6F 1.998(5) 1_455
Zn8 O2 1.913(5) .
Zn8 O1G 1.928(5) .
Zn8 O2H 1.962(6) .
Zn8 O6B 1.972(5) .
Zn9 O3 2.027(5) .
Zn9 O1S5 2.068(6) .
Zn9 O6G 2.113(5) .
Zn9 O2I 2.116(6) .
Zn9 O1S6 2.121(6) .
Zn9 O5H 2.152(5) .
Zn10 O3 1.927(5) .
Zn10 O1I 1.949(6) .
Zn10 O2J 1.957(5) .
Zn10 O2K 1.958(6) .
Zn10 Zn12 3.0386(17) .
Zn11 O3 1.916(6) .
Zn11 O5G 1.948(5) .
Zn11 O2L 1.967(6) .
Zn11 O1K 1.988(6) .
Zn11 Zn12 3.095(2) .
Zn12 O3 1.919(5) .
Zn12 O6H 1.924(5) .
Zn12 O1L 1.936(6) .
Zn12 O1J 1.976(6) .
Zn13 O4 2.013(5) .
Zn13 O1W 2.078(5) .
Zn13 O6J 2.106(6) 1_655
Zn13 O6D 2.124(5) 1_644
Zn13 O5A 2.137(5) 1_644
Zn13 O1S7 2.168(6) .
Zn14 O4 1.915(5) .
Zn14 O5J 1.918(6) 1_655
Zn14 O6I 1.954(6) 1_655
Zn14 O6L 1.959(6) .
Zn14 Zn15 3.0387(17) .
Zn15 O4 1.917(5) .
Zn15 O5D 1.930(5) 1_644
Zn15 O5I 1.969(6) 1_655
Zn15 O5K 1.972(6) .
Zn15 Zn16 3.114(2) .
Zn16 O6A 1.939(5) 1_644
Zn16 O4 1.942(5) .
Zn16 O6K 1.985(6) .
Zn16 O5L 1.992(6) .
O1A C1A 1.201(10) .
O2A C1A 1.293(9) .
O3A C9A 1.418(11) .
O3A C8A 1.439(9) .
O4A C11A 1.415(10) .
O4A C10A 1.460(9) .
O5A C18A 1.235(9) .
O5A Zn13 2.137(5) 1_466
O6A C18A 1.306(9) .
O6A Zn16 1.939(5) 1_466
C1A C2A 1.556(11) .
C2A C7A 1.360(12) .
C2A C3A 1.373(11) .
C3A C4A 1.378(11) .
C4A C5A 1.432(12) .
C5A C6A 1.395(11) .
C5A C8A 1.520(11) .
C6A C7A 1.349(11) .
C8A C10A 1.496(11) .
C10A C12A 1.495(11) .
C12A C13A 1.390(11) .
C12A C17A 1.412(11) .
C13A C14A 1.400(11) .
C14A C15A 1.389(11) .
C15A C16A 1.383(11) .
C15A C18A 1.459(11) .
C16A C17A 1.363(10) .
O1B C1B 1.298(9) .
O2B C1B 1.236(9) .
O3B C8B 1.422(9) .
O3B C9B 1.433(11) .
O4B C11B 1.395(10) .
O4B C10B 1.429(8) .
O5B C18B 1.253(9) .
O6B C18B 1.212(9) .
C1B C2B 1.496(11) .
C2B C3B 1.332(11) .
C2B C7B 1.393(10) .
C3B C4B 1.349(11) .
C4B C5B 1.365(11) .
C5B C6B 1.382(11) .
C5B C8B 1.565(11) .
C6B C7B 1.407(11) .
C8B C10B 1.537(11) .
C10B C12B 1.509(11) .
C12B C13B 1.342(11) .
C12B C17B 1.383(11) .
C13B C14B 1.369(11) .
C14B C15B 1.376(11) .
C15B C16B 1.416(11) .
C15B C18B 1.536(11) .
C16B C17B 1.358(10) .
O1C C1C 1.271(10) .
O1C Zn6 1.972(6) 1_655
O2C C1C 1.280(10) .
O2C Zn7 1.970(5) 1_655
O3C C9C 1.425(11) .
O3C C8C 1.458(10) .
O4C C11C 1.381(11) .
O4C C10C 1.414(9) .
O5C C18C 1.267(9) .
O6C C18C 1.292(9) .
C1C C2C 1.477(11) .
C2C C3C 1.375(11) .
C2C C7C 1.387(11) .
C3C C4C 1.387(11) .
C4C C5C 1.404(12) .
C5C C6C 1.431(12) .
C5C C8C 1.497(12) .
C6C C7C 1.331(11) .
C8C C10C 1.490(12) .
C10C C12C 1.537(11) .
C12C C13C 1.419(12) .
C12C C17C 1.447(11) .
C13C C14C 1.350(11) .
C14C C15C 1.328(11) .
C15C C16C 1.408(11) .
C15C C18C 1.537(11) .
C16C C17C 1.347(10) .
O1D C1D 1.268(10) .
O2D C1D 1.250(10) .
O3D C8D 1.408(10) .
O3D C9D 1.416(9) .
O4D C11D 1.385(10) .
O4D C10D 1.430(9) .
O5D C18D 1.262(9) .
O5D Zn15 1.930(5) 1_466
O6D C18D 1.244(8) .
O6D Zn13 2.124(5) 1_466
C1D C2D 1.534(11) .
C2D C7D 1.392(11) .
C2D C3D 1.414(11) .
C3D C4D 1.363(10) .
C4D C5D 1.386(11) .
C5D C6D 1.366(12) .
C5D C8D 1.505(11) .
C6D C7D 1.342(11) .
C8D C10D 1.560(11) .
C10D C12D 1.482(10) .
C12D C13D 1.410(11) .
C12D C17D 1.413(11) .
C13D C14D 1.360(11) .
C14D C15D 1.406(11) .
C15D C16D 1.377(10) .
C15D C18D 1.501(11) .
C16D C17D 1.375(10) .
O1E C1E 1.267(9) .
O2E C1E 1.278(9) .
O3E C8E 1.429(9) .
O3E C9E 1.447(10) .
O4E C11E 1.411(10) .
O4E C10E 1.428(9) .
O5E C18E 1.220(9) .
O6E C18E 1.263(9) .
C1E C2E 1.497(11) .
C2E C3E 1.363(10) .
C2E C7E 1.392(10) .
C3E C4E 1.432(11) .
C4E C5E 1.373(10) .
C5E C6E 1.432(10) .
C5E C8E 1.509(11) .
C6E C7E 1.366(10) .
C8E C10E 1.545(11) .
C10E C12E 1.457(10) .
C12E C17E 1.375(11) .
C12E C13E 1.392(11) .
C13E C14E 1.400(11) .
C14E C15E 1.439(11) .
C15E C16E 1.369(10) .
C15E C18E 1.520(11) .
C16E C17E 1.379(11) .
O1F C1F 1.274(9) .
O2F C1F 1.255(10) .
O3F C9F 1.304(16) .
O3F C8F 1.366(11) .
O4F C10F 1.400(12) .
O4F C11F 1.457(14) .
O5F C18F 1.213(10) .
O5F Zn5 2.144(6) 1_655
O6F C18F 1.294(9) .
O6F Zn7 1.998(5) 1_655
C1F C2F 1.511(12) .
C2F C3F 1.380(12) .
C2F C7F 1.398(12) .
C3F C4F 1.400(11) .
C4F C5F 1.355(12) .
C5F C6F 1.353(13) .
C5F C8F 1.539(12) .
C6F C7F 1.363(12) .
C8F C10F 1.577(13) .
C10F C12F 1.513(13) .
C12F C13F 1.312(12) .
C12F C17F 1.325(13) .
C13F C14F 1.451(12) .
C14F C15F 1.365(11) .
C15F C16F 1.398(11) .
C15F C18F 1.473(11) .
C16F C17F 1.429(12) .
O1G C1G 1.269(8) .
O2G C1G 1.258(8) .
O3G C9G 1.378(9) .
O3G C8G 1.407(9) .
O4G C10G 1.384(9) .
O4G C11G 1.444(9) .
O5G C18G 1.219(9) .
O6G C18G 1.288(9) .
C1G C2G 1.468(10) .
C2G C7G 1.382(10) .
C2G C3G 1.422(11) .
C3G C4G 1.405(11) .
C4G C5G 1.402(11) .
C5G C6G 1.352(11) .
C5G C8G 1.513(11) .
C6G C7G 1.351(10) .
C8G C10G 1.558(11) .
C10G C12G 1.550(10) .
C12G C13G 1.357(11) .
C12G C17G 1.366(11) .
C13G C14G 1.399(10) .
C14G C15G 1.390(11) .
C15G C16G 1.392(11) .
C15G C18G 1.538(11) .
C16G C17G 1.382(10) .
O1H C1H 1.268(10) .
O2H C1H 1.280(9) .
O3H C8H 1.405(8) .
O3H C9H 1.437(9) .
O4H C11H 1.406(9) .
O4H C10H 1.453(9) .
O5H C18H 1.243(9) .
O6H C18H 1.288(10) .
C1H C2H 1.444(11) .
C2H C3H 1.358(11) .
C2H C7H 1.378(11) .
C3H C4H 1.454(10) .
C4H C5H 1.391(11) .
C5H C6H 1.381(11) .
C5H C8H 1.486(10) .
C6H C7H 1.392(11) .
C8H C10H 1.496(10) .
C10H C12H 1.491(11) .
C12H C17H 1.394(11) .
C12H C13H 1.401(11) .
C13H C14H 1.388(10) .
C14H C15H 1.382(10) .
C15H C16H 1.370(11) .
C15H C18H 1.490(11) .
C16H C17H 1.408(11) .
O1I C1I 1.271(10) .
O2I C1I 1.248(9) .
O3I C8I 1.405(9) .
O3I C9I 1.432(11) .
O4I C10I 1.407(10) .
O4I C11I 1.444(11) .
O5I C18I 1.290(10) .
O5I Zn15 1.969(6) 1_455
O6I C18I 1.255(9) .
O6I Zn14 1.954(6) 1_455
C1I C2I 1.504(12) .
C2I C3I 1.363(11) .
C2I C7I 1.405(12) .
C3I C4I 1.327(11) .
C4I C5I 1.415(11) .
C5I C6I 1.333(11) .
C5I C8I 1.539(11) .
C6I C7I 1.415(12) .
C8I C10I 1.592(12) .
C10I C12I 1.542(12) .
C12I C17I 1.325(12) .
C12I C13I 1.453(12) .
C13I C14I 1.344(12) .
C14I C15I 1.397(12) .
C15I C16I 1.404(11) .
C15I C18I 1.472(11) .
C16I C17I 1.372(11) .
O1J C1J 1.263(10) .
O2J C1J 1.251(10) .
O3J C8J 1.411(9) .
O3J C9J 1.456(10) .
O4J C11J 1.418(9) .
O4J C10J 1.433(9) .
O5J C18J 1.262(11) .
O5J Zn14 1.918(6) 1_455
O6J C18J 1.266(10) .
O6J Zn13 2.106(6) 1_455
C1J C2J 1.511(11) .
C2J C3J 1.359(11) .
C2J C7J 1.368(12) .
C3J C4J 1.394(12) .
C4J C5J 1.374(12) .
C5J C6J 1.403(12) .
C5J C8J 1.477(12) .
C6J C7J 1.363(12) .
C8J C10J 1.532(11) .
C10J C12J 1.491(12) .
C12J C17J 1.399(12) .
C12J C13J 1.408(12) .
C13J C14J 1.433(12) .
C14J C15J 1.399(12) .
C15J C16J 1.375(11) .
C15J C18J 1.535(12) .
C16J C17J 1.355(11) .
O1K C1K 1.230(10) .
O2K C1K 1.305(10) .
O3K C9K 1.390(15) .
O3K C8K 1.436(14) .
O4K C11K 1.377(14) .
O4K C10K 1.426(16) .
O5K C18K 1.264(12) .
O6K C18K 1.220(11) .
C1K C2K 1.490(12) .
C2K C7K 1.335(12) .
C2K C3K 1.426(12) .
C3K C4K 1.388(12) .
C4K C5K 1.371(13) .
C5K C6K 1.380(13) .
C5K C8K 1.510(13) .
C6K C7K 1.415(12) .
C8K C10K 1.508(16) .
C10K C12K 1.546(15) .
C12K C13K 1.352(16) .
C12K C17K 1.391(17) .
C13K C14K 1.410(14) .
C14K C15K 1.351(13) .
C15K C16K 1.414(13) .
C15K C18K 1.533(13) .
C16K C17K 1.401(14) .
O1L C1L 1.215(10) .
O2L C1L 1.318(10) .
O3L C9L 1.407(9) .
O3L C8L 1.455(10) .
O4L C11L 1.412(12) .
O4L C10L 1.433(10) .
O5L C18L 1.290(11) .
O6L C18L 1.246(12) .
C1L C2L 1.508(12) .
C2L C7L 1.360(11) .
C2L C3L 1.427(12) .
C3L C4L 1.351(12) .
C4L C5L 1.382(12) .
C5L C6L 1.383(12) .
C5L C8L 1.511(12) .
C6L C7L 1.373(11) .
C8L C10L 1.504(12) .
C10L C12L 1.504(12) .
C12L C13L 1.350(13) .
C12L C17L 1.392(12) .
C13L C14L 1.413(13) .
C14L C15L 1.405(12) .
C15L C16L 1.376(12) .
C15L C18L 1.477(13) .
C16L C17L 1.379(11) .
O1S1 C1S1 1.197(11) .
C1S1 N1S1 1.339(12) .
N1S1 C2S1 1.440(12) .
N1S1 C4S1 1.526(12) .
C2S1 C3S1 1.488(14) .
C4S1 C5S1 1.467(14) .
O1S2 C1S2 1.250(10) .
C1S2 N1S2 1.269(11) .
N1S2 C2S2 1.470(13) .
N1S2 C4S2 1.482(11) .
C2S2 C3S2 1.411(14) .
C4S2 C5S2 1.465(13) .
O1S3 C1S3 1.256(10) .
C1S3 N1S3 1.332(11) .
N1S3 C4S3 1.401(12) .
N1S3 C2S3 1.556(13) .
C2S3 C3S3 1.482(18) .
C4S3 C5S3 1.567(14) .
O1S4 C1S4 1.271(10) .
C1S4 N1S4 1.344(11) .
N1S4 C4S4 1.422(12) .
N1S4 C2S4 1.470(14) .
C2S4 C3S4 1.512(17) .
C4S4 C5S4 1.548(15) .
O1S5 C1S5 1.249(11) .
C1S5 N1S5 1.333(14) .
N1S5 C4S5 1.54(3) .
N1S5 C2S5 1.63(3) .
C2S5 C3S5 1.46(3) .
C4S5 C5S5 0.92(4) .
O1S6 C1S6 1.219(13) .
C1S6 N1S6 1.378(13) .
N1S6 C2S6 1.448(12) .
N1S6 C4S6 1.466(12) .
C2S6 C3S6 1.512(14) .
C4S6 C5S6 1.554(15) .
O1S7 C1S7 1.243(10) .
C1S7 N1S7 1.275(12) .
N1S7 C4S7 1.462(15) .
N1S7 C2S7 1.556(14) .
C2S7 C3S7 1.546(15) .
C4S7 C5S7 1.287(16) .
O1G1 C1G1 1.2786 .
C1G1 N1G1 1.3252 .
N1G1 C4G1 1.4397 .
N1G1 C2G1 1.4836 .
C2G1 C3G1 1.5228 .
C4G1 C5G1 1.5090 .
O1G2 C1G2 1.2239 .
C1G2 N1G2 1.2932 .
N1G2 C2G2 1.4576 .
N1G2 C4G2 1.4792 .
C2G2 C3G2 1.4614 .
C4G2 C5G2 1.5032 .
O1G3 C1G3 1.2767 .
C1G3 N1G3 1.2586 .
N1G3 C2G3 1.4595 .
N1G3 C4G3 1.5120 .
C2G3 C3G3 1.4400 .
C4G3 C5G3 1.5036 .
O1G4 C1G4 1.2901 .
C1G4 N1G4 1.3150 .
N1G4 C4G4 1.4640 .
N1G4 C2G4 1.5138 .
C2G4 C3G4 1.5337 .
C4G4 C5G4 1.5208 .
O1G5 C1G5 1.2729 .
C1G5 N1G5 1.3248 .
N1G5 C4G5 1.4549 .
N1G5 C2G5 1.4951 .
C2G5 C3G5 1.5082 .
C4G5 C5G5 1.5111 .
O1G6 C1G6 1.3033 .
C1G6 N1G6 1.3256 .
N1G6 C4G6 1.4308 .
N1G6 C2G6 1.4797 .
C2G6 C3G6 1.4798 .
C4G6 C5G6 1.4887 .
O1G7 C1G7 1.3047 .
C1G7 N1G7 1.3200 .
N1G7 C4G7 1.4400 .
N1G7 C2G7 1.5196 .
C2G7 C3G7 1.5086 .
C4G7 C5G7 1.5146 .
O1G8 C1G8 1.2870 .
C1G8 N1G8 1.3255 .
N1G8 C4G8 1.4443 .
N1G8 C2G8 1.4705 .
C2G8 C3G8 1.4865 .
C4G8 C5G8 1.4833 .
O1G9 C1G9 1.2871 .
C1G9 N1G9 1.3112 .
N1G9 C4G9 1.4542 .
N1G9 C2G9 1.4752 .
C2G9 C3G9 1.4953 .
C4G9 C5G9 1.4804 .

loop_
_platon_squeeze_void_nr
_platon_squeeze_void_average_x
_platon_squeeze_void_average_y
_platon_squeeze_void_average_z
_platon_squeeze_void_volume
_platon_squeeze_void_count_electrons
_platon_squeeze_void_content
1 -0.345 0.130 0.542 1739 459 ' '
2 0.088 0.379 0.313 8 1 ' '
3 0.176 0.533 0.467 7 0 ' '
4 0.295 0.364 0.727 11 0 ' '
